data_1552914
loop_
_publ_author_name
'Randall McClain, K.'
'Gould, Colin A.'
'Chakarawet, Khetpakorn'
'Teat, Simon J.'
'Groshens, Thomas J.'
'Long, Jeffrey R.'
'Harvey, Benjamin G.'

_publ_section_title
;
 High-temperature magnetic blocking and magneto-structural correlations in
 a series of dysprosium(iii) metallocenium single-molecule magnets.
;
_journal_issue 45
_journal_name_full 'Chemical science'
_journal_page_first 8492
_journal_page_last 8503
_journal_paper_doi 10.1039/c8sc03907k
_journal_volume 9
_journal_year 2018
_chemical_formula_moiety '1(C34 H58 Y), B C24 F20'
_chemical_formula_sum 'C58 H58 B F20 Y'
_chemical_formula_weight 1234.76
_space_group_crystal_system monoclinic
_space_group_IT_number 4
_space_group_name_Hall 'P 2yb'
_space_group_name_H-M_alt 'P 1 21 1'
_symmetry_space_group_name_Hall 'P 2yb'
_symmetry_space_group_name_H-M 'P 1 21 1'
_atom_sites_solution_hydrogens geom
_atom_sites_solution_primary dual
_audit_creation_date 2018-10-02
_audit_creation_method
;
Olex2 1.2
(compiled 2017.08.10 svn.r3458 for OlexSys, GUI svn.r5381)
;
_audit_update_record
;
2018-10-17 deposited with the CCDC.
2018-10-26 downloaded from the CCDC.
;
_cell_angle_alpha 90
_cell_angle_beta 90.053(2)
_cell_angle_gamma 90
_cell_formula_units_Z 4
_cell_length_a 16.538(2)
_cell_length_b 14.4952(18)
_cell_length_c 22.753(3)
_cell_measurement_reflns_used 9273
_cell_measurement_temperature 100(2)
_cell_measurement_theta_max 27.377
_cell_measurement_theta_min 2.174
_cell_volume 5454.4(12)
_computing_cell_refinement 'SAINT V8.38A (?, 2016)'
_computing_data_reduction 'SAINT V8.38A (?, 2016)'
_computing_molecular_graphics 'Olex2 (Dolomanov et al., 2009)'
_computing_publication_material 'Olex2 (Dolomanov et al., 2009)'
_computing_structure_refinement 'XL (Sheldrick, 2008)'
_computing_structure_solution 'XT (Sheldrick, 2015)'
_diffrn_ambient_temperature 100(2)
_diffrn_detector_area_resol_mean 10.42
_diffrn_measured_fraction_theta_full 0.998
_diffrn_measured_fraction_theta_max 0.996
_diffrn_measurement_device_type 'Bruker APEX-II CCD'
_diffrn_measurement_method '\f and \w scans'
_diffrn_radiation_type MoK\a
_diffrn_radiation_wavelength 0.71073
_diffrn_reflns_av_R_equivalents 0.0696
_diffrn_reflns_av_unetI/netI 0.0903
_diffrn_reflns_Laue_measured_fraction_full 0.998
_diffrn_reflns_Laue_measured_fraction_max 0.996
_diffrn_reflns_limit_h_max 21
_diffrn_reflns_limit_h_min -21
_diffrn_reflns_limit_k_max 18
_diffrn_reflns_limit_k_min -18
_diffrn_reflns_limit_l_max 29
_diffrn_reflns_limit_l_min -29
_diffrn_reflns_number 70917
_diffrn_reflns_point_group_measured_fraction_full 0.999
_diffrn_reflns_point_group_measured_fraction_max 0.997
_diffrn_reflns_theta_full 25.242
_diffrn_reflns_theta_max 27.103
_diffrn_reflns_theta_min 1.405
_diffrn_standards_number 0
_exptl_absorpt_coefficient_mu 1.176
_exptl_absorpt_correction_T_max 0.7456
_exptl_absorpt_correction_T_min 0.5650
_exptl_absorpt_correction_type multi-scan
_exptl_absorpt_process_details
'SADABS-2016/2 (Bruker,2016/2) was used for absorption correction. wR2(int) was 0.0942 before and 0.0667 after correction. The Ratio of minimum to maximum transmission is 0.7578. The \l/2 correction factor is Not present.'
_exptl_crystal_colour colorless
_exptl_crystal_colour_primary colorless
_exptl_crystal_density_diffrn 1.504
_exptl_crystal_density_method 'not measured'
_exptl_crystal_description prism
_exptl_crystal_F_000 2520
_exptl_crystal_size_max 0.274
_exptl_crystal_size_mid 0.221
_exptl_crystal_size_min 0.194
_refine_diff_density_max 1.299
_refine_diff_density_min -1.632
_refine_diff_density_rms 0.128
_refine_ls_abs_structure_details
;
 Twinning involves inversion, so Flack parameter cannot be determined
;
_refine_ls_extinction_method none
_refine_ls_goodness_of_fit_ref 1.123
_refine_ls_hydrogen_treatment constr
_refine_ls_matrix_type full
_refine_ls_number_parameters 970
_refine_ls_number_reflns 24026
_refine_ls_number_restraints 600
_refine_ls_restrained_S_all 1.128
_refine_ls_R_factor_all 0.1146
_refine_ls_R_factor_gt 0.0821
_refine_ls_shift/su_max 0.002
_refine_ls_shift/su_mean 0.000
_refine_ls_structure_factor_coef Fsqd
_refine_ls_weighting_details 'w=1/[\s^2^(Fo^2^)+(0.1116P)^2^+9.6200P] where P=(Fo^2^+2Fc^2^)/3'
_refine_ls_weighting_scheme calc
_refine_ls_wR_factor_gt 0.2160
_refine_ls_wR_factor_ref 0.2386
_reflns_Friedel_coverage 0.924
_reflns_Friedel_fraction_full 1.000
_reflns_Friedel_fraction_max 0.998
_reflns_number_gt 17173
_reflns_number_total 24026
_reflns_threshold_expression 'I > 2\s(I)'
_cod_data_source_file c8sc03907k3.cif
_cod_data_source_block tg_rm_3_75_1_0m
_cod_original_cell_volume 5454.3(12)
_cod_database_code 1552914
_shelx_shelxl_version_number 2014/7
_shelx_space_group_comment
;
The symmetry employed for this shelxl refinement is uniquely defined
by the following loop, which should always be used as a source of
symmetry information in preference to the above space-group names.
They are only intended as comments.
;
_shelx_estimated_absorpt_t_max 0.804
_shelx_estimated_absorpt_t_min 0.739
_olex2_refinement_description
;
1. Twinned data refinement
 Scales: 0.263(19)
 0.265(11) 0.237(11) 0.235(11)
2. Fixed Uiso
 At 1.2 times of:
  All C(H) groups, All C(H,H) groups
 At 1.5 times of:
  All C(H,H,H) groups
3. Restrained distances
 F72B-C72B = F73B-C73B = F74B-C74B = F75B-C75B = F76B-C76B = F52B-C52B = F53B-
 C53B = F55B-C55B = F56B-C56B = F62B-C62B = F63B-C63B = F64B-C64B = F65B-C65B =
 F66B-C66B = F86B-C86B = F85B-C85B = F84B-C84B = F83B-C83B = F82B-C82B
 1.37 with sigma of 0.02
 F13B-C13B = F12B-C12B = F14B-C14B = F15B-C15B = F16B-C16B = F36B-C36B = F35B-
 C35B = F34B-C34B = F33B-C33B = F32B-C32B = F22B-C22B = F23B-C23B = F24B-C24B =
 F25B-C25B = F26B-C26B
 1.37 with sigma of 0.02
 C81B-B2B = C71B-B2B = C51B-B2B = C61B-B2B = B1B-C31B = B1B-C21B
 1.68 with sigma of 0.02
 C18-C26 = C20-C26 = C52-C66 = C55-C66
 2.6 with sigma of 0.03
 C13-C12 = C13A-C12 = C14A-C12 = C14-C12 = C58C-C57C = C59C-C57C = C63C-C65C
 1.54 with sigma of 0.02
 F42B-C42B = F43B-C43B = F44B-C44B = F45B-C45B = F46B-C46B
 1.37 with sigma of 0.02
4. Uiso/Uaniso restraints and constraints
Uanis(C35) = Uanis(C36) = Uanis(C37) = Uanis(C38) = Uanis(C39)
Uanis(B1A) = Uanis(B1B) = Uanis(C11A) = Uanis(C12A) = Uanis(C0AA) = Uanis(C1AA)
= Uanis(C15A) = Uanis(C16A) = Uanis(C24A) = Uanis(C23A) = Uanis(C22A) =
Uanis(C21A) = Uanis(C26A) = Uanis(C25A) = Uanis(C31A) = Uanis(C32A) =
Uanis(C33A) = Uanis(C34A) = Uanis(C35A) = Uanis(C36A) = Uanis(C41A) =
Uanis(C42A) = Uanis(C43A) = Uanis(C44A) = Uanis(C45A) = Uanis(C46A) =
Uanis(C11B) = Uanis(C12B) = Uanis(C13B) = Uanis(C14B) = Uanis(C15B) =
Uanis(C16B) = Uanis(C26B) = Uanis(C25B) = Uanis(C24B) = Uanis(C23B) =
Uanis(C22B) = Uanis(C21B) = Uanis(C31B) = Uanis(C36B) = Uanis(C35B) =
Uanis(C34B) = Uanis(C33B) = Uanis(C32B) = Uanis(C41B) = Uanis(C42B) =
Uanis(C43B) = Uanis(C44B) = Uanis(C45B) = Uanis(C46B)
Uanis(B2A) = Uanis(B2B) = Uanis(C51A) = Uanis(C52A) = Uanis(C53A) = Uanis(C54A)
= Uanis(C55A) = Uanis(C56A) = Uanis(C61A) = Uanis(C62A) = Uanis(C63A) =
Uanis(C64A) = Uanis(C65A) = Uanis(C66A) = Uanis(C71A) = Uanis(C72A) =
Uanis(C73A) = Uanis(C74A) = Uanis(C75A) = Uanis(C76A) = Uanis(C81A) =
Uanis(C82A) = Uanis(C83A) = Uanis(C84A) = Uanis(C85A) = Uanis(C86A) =
Uanis(C51B) = Uanis(C52B) = Uanis(C53B) = Uanis(C54B) = Uanis(C55B) =
Uanis(C56B) = Uanis(C61B) = Uanis(C62B) = Uanis(C63B) = Uanis(C64B) =
Uanis(C65B) = Uanis(C66B) = Uanis(C71B) = Uanis(C72B) = Uanis(C73B) =
Uanis(C74B) = Uanis(C75B) = Uanis(C76B) = Uanis(C81B) = Uanis(C82B) =
Uanis(C83B) = Uanis(C84B) = Uanis(C85B) = Uanis(C86B)
Uanis(F12A) = Uanis(F13A) = Uanis(F14A) = Uanis(F15A) = Uanis(F16A) =
Uanis(F22A) = Uanis(F23A) = Uanis(F24A) = Uanis(F25A) = Uanis(F26A) =
Uanis(F32A) = Uanis(F33A) = Uanis(F34A) = Uanis(F35A) = Uanis(F36A) =
Uanis(F42A) = Uanis(F43A) = Uanis(F44A) = Uanis(F45A) = Uanis(F46A) =
Uanis(F12B) = Uanis(F13B) = Uanis(F14B) = Uanis(F15B) = Uanis(F16B) =
Uanis(F22B) = Uanis(F23B) = Uanis(F24B) = Uanis(F25B) = Uanis(F26B) =
Uanis(F32B) = Uanis(F33B) = Uanis(F34B) = Uanis(F35B) = Uanis(F36B) =
Uanis(F42B) = Uanis(F43B) = Uanis(F44B) = Uanis(F45B) = Uanis(F46B)
Uanis(F52A) = Uanis(F53A) = Uanis(F54A) = Uanis(F55A) = Uanis(F56A) =
Uanis(F62A) = Uanis(F63A) = Uanis(F64A) = Uanis(F65A) = Uanis(F66A) =
Uanis(F72A) = Uanis(F73A) = Uanis(F74A) = Uanis(F75A) = Uanis(F76A) =
Uanis(F82A) = Uanis(F83A) = Uanis(F84A) = Uanis(F85A) = Uanis(F86A) =
Uanis(F52B) = Uanis(F53B) = Uanis(F54B) = Uanis(F55B) = Uanis(F56B) =
Uanis(F62B) = Uanis(F63B) = Uanis(F64B) = Uanis(F65B) = Uanis(F66B) =
Uanis(F72B) = Uanis(F73B) = Uanis(F74B) = Uanis(F75B) = Uanis(F76B) =
Uanis(F82B) = Uanis(F83B) = Uanis(F84B) = Uanis(F85B) = Uanis(F86B)
Uanis(C52) = Uanis(C53) = Uanis(C54) = Uanis(C55) = Uanis(C56) = Uanis(C52C) =
Uanis(C53C) = Uanis(C54C) = Uanis(C55C) = Uanis(C56C)
Uanis(C57) = Uanis(C58) = Uanis(C59) = Uanis(C60) = Uanis(C61C) = Uanis(C62) =
Uanis(C63) = Uanis(C64) = Uanis(C65) = Uanis(C66) = Uanis(C67) = Uanis(C68) =
Uanis(C57C) = Uanis(C58C) = Uanis(C59C) = Uanis(C60C) = Uanis(C61) =
Uanis(C62C) = Uanis(C63C) = Uanis(C64C) = Uanis(C65C) = Uanis(C66C) =
Uanis(C67C) = Uanis(C68C)
5. Rigid body (RIGU) restrains
 Y1, C1, C2, C3, C4, C5, C6, C7, C8, C9, C10, C11, C12, C15, C16, C17, C18,
 C19, C20, C21, C22, C23, C24, C25, C26, C27, C28, C29, C30, C31, C32, C33, C34,
  C13, C14, C13A, C14A
 with sigma for 1-2 distances of 0.001 and sigma for 1-3 distances of 0.001
 Y2, Y2A
 with sigma for 1-2 distances of 0.004 and sigma for 1-3 distances of 0.004
 C35, C36, C37, C38, C39, C40, C41, C42, C43, C44, C45, C46, C47, C48, C49,
 C50, C51
 with sigma for 1-2 distances of 0.001 and sigma for 1-3 distances of 0.001
6. Others
 Sof(C52C)=Sof(H52C)=Sof(C53C)=Sof(C54C)=Sof(C55C)=Sof(C56C)=Sof(C57C)=
 Sof(H57C)=Sof(C58C)=Sof(H58D)=Sof(H58E)=Sof(H58F)=Sof(C59C)=Sof(H59D)=
 Sof(H59E)=Sof(H59F)=Sof(C60C)=Sof(H60C)=Sof(C61)=Sof(H61A)=Sof(H61B)=Sof(H61C)=
 Sof(C62C)=Sof(H62D)=Sof(H62E)=Sof(H62F)=Sof(C63C)=Sof(H63C)=Sof(C64C)=
 Sof(H64D)=Sof(H64E)=Sof(H64F)=Sof(C65C)=Sof(H65D)=Sof(H65E)=Sof(H65F)=
 Sof(C66C)=Sof(H66C)=Sof(C67C)=Sof(H67D)=Sof(H67E)=Sof(H67F)=Sof(C68C)=
 Sof(H68D)=Sof(H68E)=Sof(H68F)=1-FVAR(1)
 Sof(C52)=Sof(H52)=Sof(C53)=Sof(C54)=Sof(C55)=Sof(C56)=Sof(C57)=Sof(H57)=
 Sof(C58)=Sof(H58A)=Sof(H58B)=Sof(H58C)=Sof(C59)=Sof(H59A)=Sof(H59B)=Sof(H59C)=
 Sof(C60)=Sof(H60)=Sof(C61C)=Sof(H61D)=Sof(H61E)=Sof(H61F)=Sof(C62)=Sof(H62A)=
 Sof(H62B)=Sof(H62C)=Sof(C63)=Sof(H63)=Sof(C64)=Sof(H64A)=Sof(H64B)=Sof(H64C)=
 Sof(C65)=Sof(H65A)=Sof(H65B)=Sof(H65C)=Sof(C66)=Sof(H66)=Sof(C67)=Sof(H67A)=
 Sof(H67B)=Sof(H67C)=Sof(C68)=Sof(H68A)=Sof(H68B)=Sof(H68C)=FVAR(1)
 Sof(F12B)=Sof(F13B)=Sof(F14B)=Sof(F15B)=Sof(F16B)=Sof(F22B)=Sof(F23B)=
 Sof(F24B)=Sof(F25B)=Sof(F26B)=Sof(F32B)=Sof(F33B)=Sof(F34B)=Sof(F35B)=
 Sof(F36B)=Sof(F42B)=Sof(F43B)=Sof(F44B)=Sof(F45B)=Sof(F46B)=Sof(C11B)=
 Sof(C12B)=Sof(C13B)=Sof(C14B)=Sof(C15B)=Sof(C16B)=Sof(C26B)=Sof(C25B)=
 Sof(C24B)=Sof(C23B)=Sof(C22B)=Sof(C21B)=Sof(C31B)=Sof(C36B)=Sof(C35B)=
 Sof(C34B)=Sof(C33B)=Sof(C32B)=Sof(C41B)=Sof(C42B)=Sof(C43B)=Sof(C44B)=
 Sof(C45B)=Sof(C46B)=Sof(B1B)=1-FVAR(2)
 Sof(F12A)=Sof(F13A)=Sof(F14A)=Sof(F15A)=Sof(F16A)=Sof(F22A)=Sof(F23A)=
 Sof(F24A)=Sof(F25A)=Sof(F26A)=Sof(F32A)=Sof(F33A)=Sof(F34A)=Sof(F35A)=
 Sof(F36A)=Sof(F42A)=Sof(F43A)=Sof(F44A)=Sof(F45A)=Sof(F46A)=Sof(C11A)=
 Sof(C12A)=Sof(C0AA)=Sof(C1AA)=Sof(C15A)=Sof(C16A)=Sof(C24A)=Sof(C23A)=
 Sof(C22A)=Sof(C21A)=Sof(C26A)=Sof(C25A)=Sof(C31A)=Sof(C32A)=Sof(C33A)=
 Sof(C34A)=Sof(C35A)=Sof(C36A)=Sof(C41A)=Sof(C42A)=Sof(C43A)=Sof(C44A)=
 Sof(C45A)=Sof(C46A)=Sof(B1A)=FVAR(2)
 Sof(F52B)=Sof(F53B)=Sof(F54B)=Sof(F55B)=Sof(F56B)=Sof(F62B)=Sof(F63B)=
 Sof(F64B)=Sof(F65B)=Sof(F66B)=Sof(F72B)=Sof(F73B)=Sof(F74B)=Sof(F75B)=
 Sof(F76B)=Sof(F82B)=Sof(F83B)=Sof(F84B)=Sof(F85B)=Sof(F86B)=Sof(C51B)=
 Sof(C52B)=Sof(C53B)=Sof(C54B)=Sof(C55B)=Sof(C56B)=Sof(C61B)=Sof(C62B)=
 Sof(C63B)=Sof(C64B)=Sof(C65B)=Sof(C66B)=Sof(C71B)=Sof(C72B)=Sof(C73B)=
 Sof(C74B)=Sof(C75B)=Sof(C76B)=Sof(C81B)=Sof(C82B)=Sof(C83B)=Sof(C84B)=
 Sof(C85B)=Sof(C86B)=Sof(B2B)=1-FVAR(3)
 Sof(F52A)=Sof(F53A)=Sof(F54A)=Sof(F55A)=Sof(F56A)=Sof(F62A)=Sof(F63A)=
 Sof(F64A)=Sof(F65A)=Sof(F66A)=Sof(F72A)=Sof(F73A)=Sof(F74A)=Sof(F75A)=
 Sof(F76A)=Sof(F82A)=Sof(F83A)=Sof(F84A)=Sof(F85A)=Sof(F86A)=Sof(C51A)=
 Sof(C52A)=Sof(C53A)=Sof(C54A)=Sof(C55A)=Sof(C56A)=Sof(C61A)=Sof(C62A)=
 Sof(C63A)=Sof(C64A)=Sof(C65A)=Sof(C66A)=Sof(C71A)=Sof(C72A)=Sof(C73A)=
 Sof(C74A)=Sof(C75A)=Sof(C76A)=Sof(C81A)=Sof(C82A)=Sof(C83A)=Sof(C84A)=
 Sof(C85A)=Sof(C86A)=Sof(B2A)=FVAR(3)
 Sof(Y2A)=1-FVAR(4)
 Sof(Y2)=FVAR(4)
 Sof(H12A)=Sof(C13A)=Sof(H13D)=Sof(H13E)=Sof(H13F)=Sof(C14A)=Sof(H14D)=
 Sof(H14E)=Sof(H14F)=1-FVAR(5)
 Sof(H12)=Sof(C13)=Sof(H13A)=Sof(H13B)=Sof(H13C)=Sof(C14)=Sof(H14A)=Sof(H14B)=
 Sof(H14C)=FVAR(5)
7.a Ternary CH refined with riding coordinates:
 C6(H6), C9(H9), C12(H12), C12(H12A), C15(H15), C23(H23), C26(H26), C29(H29),
 C32(H32), C40(H40), C43(H43), C46(H46), C49(H49), C57(H57), C60(H60), C63(H63),
  C66(H66), C57C(H57C), C60C(H60C), C63C(H63C), C66C(H66C)
7.b Me refined with riding coordinates:
 C7(H7A,H7B,H7C), C8(H8A,H8B,H8C), C10(H10A,H10B,H10C), C11(H11A,H11B,H11C),
 C16(H16A,H16B,H16C), C17(H17A,H17B,H17C), C24(H24A,H24B,H24C), C25(H25A,H25B,
 H25C), C27(H27A,H27B,H27C), C28(H28A,H28B,H28C), C30(H30A,H30B,H30C), C31(H31A,
 H31B,H31C), C33(H33A,H33B,H33C), C34(H34A,H34B,H34C), C13(H13A,H13B,H13C),
 C14(H14A,H14B,H14C), C13A(H13D,H13E,H13F), C14A(H14D,H14E,H14F), C41(H41A,H41B,
 H41C), C44(H44A,H44B,H44C), C45(H45A,H45B,H45C), C47(H47A,H47B,H47C), C48(H48A,
 H48B,H48C), C50(H50A,H50B,H50C), C51(H51A,H51B,H51C), C58(H58A,H58B,H58C),
 C59(H59A,H59B,H59C), C61C(H61D,H61E,H61F), C62(H62A,H62B,H62C), C64(H64A,H64B,
 H64C), C65(H65A,H65B,H65C), C67(H67A,H67B,H67C), C68(H68A,H68B,H68C),
 C58C(H58D,H58E,H58F), C59C(H59D,H59E,H59F), C61(H61A,H61B,H61C), C62C(H62D,
 H62E,H62F), C64C(H64D,H64E,H64F), C65C(H65D,H65E,H65F), C67C(H67D,H67E,H67F),
 C68C(H68D,H68E,H68F)
7.c Aromatic/amide H refined with riding coordinates:
 C1(H1), C18(H18), C35(H35), C52(H52), C52C(H52C)
7.d Fitted pentagon refined as free rotating group:
 C52(C53,C54,C55,C56), C52C(C53C,C54C,C55C,C56C)
7.e Fitted hexagon refined as free rotating group:
 C11A(C12A,C0AA,C1AA,C15A,C16A), C24A(C23A,C22A,C21A,C26A,C25A), C31A(C32A,
 C33A,C34A,C35A,C36A), C41A(C42A,C43A,C44A,C45A,C46A), C51A(C52A,C53A,C54A,C55A,
 C56A), C61A(C62A,C63A,C64A,C65A,C66A), C71A(C72A,C73A,C74A,C75A,C76A),
 C81A(C82A,C83A,C84A,C85A,C86A), C11B(C12B,C13B,C14B,C15B,C16B), C26B(C25B,C24B,
 C23B,C22B,C21B), C31B(C36B,C35B,C34B,C33B,C32B), C51B(C52B,C53B,C54B,C55B,
 C56B), C61B(C62B,C63B,C64B,C65B,C66B), C71B(C72B,C73B,C74B,C75B,C76B),
 C81B(C82B,C83B,C84B,C85B,C86B)
7.f Idealised Me refined as rotating group:
 C42(H42A,H42B,H42C)
;
_olex2_submission_special_instructions 'No special instructions were received'

loop_
_space_group_symop_operation_xyz
'x, y, z'
'-x, y+1/2, -z'

loop_
_atom_site_label
_atom_site_type_symbol
_atom_site_fract_x
_atom_site_fract_y
_atom_site_fract_z
_atom_site_U_iso_or_equiv
_atom_site_adp_type
_atom_site_occupancy
_atom_site_site_symmetry_order
_atom_site_calc_flag
_atom_site_refinement_flags_posn
_atom_site_refinement_flags_adp
_atom_site_refinement_flags_occupancy
_atom_site_disorder_assembly
_atom_site_disorder_group
Y1 Y 0.75420(11) 0.57993(7) 0.07768(6) 0.0214(3) Uani 1 1 d . U . . .
C1 C 0.7561(10) 0.5346(10) 0.1871(6) 0.0195(13) Uani 1 1 d . U . . .
H1 H 0.7573 0.4707 0.1962 0.023 Uiso 1 1 calc R . . . .
C2 C 0.6865(9) 0.5863(12) 0.1812(7) 0.0227(14) Uani 1 1 d . U . . .
C3 C 0.7084(10) 0.6816(11) 0.1662(7) 0.0218(14) Uani 1 1 d . U . . .
C4 C 0.7957(10) 0.6810(11) 0.1652(7) 0.0203(14) Uani 1 1 d . U . . .
C5 C 0.8268(9) 0.5911(11) 0.1774(6) 0.0214(14) Uani 1 1 d . U . . .
C6 C 0.6074(10) 0.5576(10) 0.1985(7) 0.029(2) Uani 1 1 d . U . . .
H6 H 0.5686 0.5976 0.1764 0.035 Uiso 1 1 calc R . . . .
C7 C 0.5936(12) 0.5776(15) 0.2637(8) 0.045(4) Uani 1 1 d . U . . .
H7A H 0.5391 0.5576 0.2749 0.067 Uiso 1 1 calc R . . . .
H7B H 0.6337 0.5441 0.2872 0.067 Uiso 1 1 calc R . . . .
H7C H 0.5990 0.6440 0.2709 0.067 Uiso 1 1 calc R . . . .
C8 C 0.5840(13) 0.4572(14) 0.1842(9) 0.045(4) Uani 1 1 d . U . . .
H8A H 0.5289 0.4453 0.1979 0.068 Uiso 1 1 calc R . . . .
H8B H 0.5867 0.4474 0.1416 0.068 Uiso 1 1 calc R . . . .
H8C H 0.6216 0.4151 0.2040 0.068 Uiso 1 1 calc R . . . .
C9 C 0.6581(11) 0.7601(10) 0.1552(7) 0.030(2) Uani 1 1 d . U . . .
H9 H 0.6063 0.7246 0.1530 0.036 Uiso 1 1 calc R . . . .
C10 C 0.6332(17) 0.8195(17) 0.2059(8) 0.075(8) Uani 1 1 d . U . . .
H10A H 0.5991 0.8701 0.1916 0.113 Uiso 1 1 calc R . . . .
H10B H 0.6028 0.7824 0.2343 0.113 Uiso 1 1 calc R . . . .
H10C H 0.6815 0.8449 0.2250 0.113 Uiso 1 1 calc R . . . .
C11 C 0.6572(10) 0.7927(11) 0.0877(7) 0.032(3) Uani 1 1 d . U . . .
H11A H 0.6217 0.8464 0.0834 0.048 Uiso 1 1 calc R . . . .
H11B H 0.7122 0.8092 0.0756 0.048 Uiso 1 1 calc R . . . .
H11C H 0.6372 0.7423 0.0629 0.048 Uiso 1 1 calc R . . . .
C12 C 0.8531(10) 0.7658(10) 0.1528(6) 0.026(2) Uani 1 1 d D U . . .
H12 H 0.8151 0.8175 0.1435 0.032 Uiso 0.63(2) 1 calc R . P A 1
H12A H 0.9074 0.7402 0.1633 0.032 Uiso 0.37(2) 1 calc R . P A 2
C15 C 0.9131(9) 0.5621(11) 0.1955(7) 0.027(2) Uani 1 1 d . U . . .
H15 H 0.9523 0.6066 0.1778 0.032 Uiso 1 1 calc R . . . .
C16 C 0.9239(12) 0.5637(12) 0.2643(7) 0.035(3) Uani 1 1 d . U . . .
H16A H 0.9108 0.6253 0.2792 0.053 Uiso 1 1 calc R . . . .
H16B H 0.8875 0.5183 0.2822 0.053 Uiso 1 1 calc R . . . .
H16C H 0.9799 0.5484 0.2743 0.053 Uiso 1 1 calc R . . . .
C17 C 0.9339(13) 0.4644(14) 0.1734(9) 0.044(4) Uani 1 1 d . U . . .
H17A H 0.9890 0.4483 0.1857 0.067 Uiso 1 1 calc R . . . .
H17B H 0.8957 0.4199 0.1901 0.067 Uiso 1 1 calc R . . . .
H17C H 0.9304 0.4628 0.1304 0.067 Uiso 1 1 calc R . . . .
C18 C 0.6876(9) 0.4340(10) 0.0350(6) 0.0220(14) Uani 1 1 d D U . . .
H18 H 0.6464 0.4062 0.0581 0.026 Uiso 1 1 calc R . . . .
C19 C 0.6754(9) 0.5071(10) -0.0060(6) 0.0246(14) Uani 1 1 d . U . . .
C20 C 0.7471(10) 0.5298(9) -0.0297(5) 0.0220(13) Uani 1 1 d D U . . .
C21 C 0.8114(9) 0.4720(10) -0.0024(6) 0.0228(14) Uani 1 1 d . U . . .
C22 C 0.7656(9) 0.4107(9) 0.0361(6) 0.0222(14) Uani 1 1 d . U . . .
C23 C 0.8048(10) 0.3269(11) 0.0634(6) 0.0231(19) Uani 1 1 d . U . . .
H23 H 0.8582 0.3465 0.0797 0.028 Uiso 1 1 calc R . . . .
C24 C 0.7501(11) 0.2889(11) 0.1180(6) 0.023(2) Uani 1 1 d . U . . .
H24A H 0.7408 0.3390 0.1461 0.035 Uiso 1 1 calc R . . . .
H24B H 0.6981 0.2665 0.1031 0.035 Uiso 1 1 calc R . . . .
H24C H 0.7787 0.2383 0.1377 0.035 Uiso 1 1 calc R . . . .
C25 C 0.8203(11) 0.2512(12) 0.0192(7) 0.032(3) Uani 1 1 d . U . . .
H25A H 0.8457 0.1986 0.0390 0.047 Uiso 1 1 calc R . . . .
H25B H 0.7690 0.2317 0.0016 0.047 Uiso 1 1 calc R . . . .
H25C H 0.8564 0.2742 -0.0116 0.047 Uiso 1 1 calc R . . . .
C26 C 0.5897(9) 0.5409(13) -0.0242(7) 0.036(2) Uani 1 1 d D U . . .
H26 H 0.5984 0.5995 -0.0466 0.043 Uiso 1 1 calc R . . . .
C27 C 0.5408(11) 0.5657(14) 0.0264(8) 0.039(3) Uani 1 1 d . U . . .
H27A H 0.5702 0.6105 0.0506 0.059 Uiso 1 1 calc R . . . .
H27B H 0.4898 0.5930 0.0131 0.059 Uiso 1 1 calc R . . . .
H27C H 0.5295 0.5104 0.0497 0.059 Uiso 1 1 calc R . . . .
C28 C 0.5562(10) 0.4709(14) -0.0693(8) 0.039(4) Uani 1 1 d . U . . .
H28A H 0.5960 0.4615 -0.1006 0.058 Uiso 1 1 calc R . . . .
H28B H 0.5456 0.4120 -0.0496 0.058 Uiso 1 1 calc R . . . .
H28C H 0.5059 0.4947 -0.0862 0.058 Uiso 1 1 calc R . . . .
C29 C 0.7629(10) 0.6069(10) -0.0718(6) 0.029(2) Uani 1 1 d . U . . .
H29 H 0.8229 0.6058 -0.0774 0.035 Uiso 1 1 calc R . . . .
C30 C 0.7458(10) 0.7032(10) -0.0469(6) 0.022(2) Uani 1 1 d . U . . .
H30A H 0.7685 0.7079 -0.0072 0.033 Uiso 1 1 calc R . . . .
H30B H 0.7707 0.7499 -0.0722 0.033 Uiso 1 1 calc R . . . .
H30C H 0.6873 0.7134 -0.0453 0.033 Uiso 1 1 calc R . . . .
C31 C 0.7301(12) 0.5947(15) -0.1321(8) 0.043(4) Uani 1 1 d . U . . .
H31A H 0.7438 0.6487 -0.1560 0.065 Uiso 1 1 calc R . . . .
H31B H 0.7537 0.5393 -0.1499 0.065 Uiso 1 1 calc R . . . .
H31C H 0.6712 0.5880 -0.1302 0.065 Uiso 1 1 calc R . . . .
C32 C 0.9018(10) 0.4735(12) -0.0135(8) 0.0297(19) Uani 1 1 d . U . . .
H32 H 0.9257 0.4219 0.0099 0.036 Uiso 1 1 calc R . . . .
C33 C 0.9393(10) 0.5660(12) 0.0113(7) 0.033(3) Uani 1 1 d . U . . .
H33A H 0.9217 0.5751 0.0520 0.049 Uiso 1 1 calc R . . . .
H33B H 0.9985 0.5622 0.0100 0.049 Uiso 1 1 calc R . . . .
H33C H 0.9211 0.6181 -0.0128 0.049 Uiso 1 1 calc R . . . .
C34 C 0.9298(10) 0.4607(12) -0.0764(8) 0.034(3) Uani 1 1 d . U . . .
H34A H 0.9890 0.4630 -0.0779 0.051 Uiso 1 1 calc R . . . .
H34B H 0.9111 0.4008 -0.0911 0.051 Uiso 1 1 calc R . . . .
H34C H 0.9074 0.5100 -0.1010 0.051 Uiso 1 1 calc R . . . .
C13 C 0.8919(16) 0.7943(17) 0.2128(9) 0.027(4) Uani 0.63(2) 1 d D U P A 1
H13A H 0.8502 0.7948 0.2433 0.040 Uiso 0.63(2) 1 calc R . P A 1
H13B H 0.9342 0.7499 0.2233 0.040 Uiso 0.63(2) 1 calc R . P A 1
H13C H 0.9156 0.8560 0.2092 0.040 Uiso 0.63(2) 1 calc R . P A 1
C14 C 0.9059(15) 0.7609(19) 0.1014(9) 0.028(4) Uani 0.63(2) 1 d D U P A 1
H14A H 0.8742 0.7424 0.0669 0.041 Uiso 0.63(2) 1 calc R . P A 1
H14B H 0.9302 0.8216 0.0943 0.041 Uiso 0.63(2) 1 calc R . P A 1
H14C H 0.9487 0.7156 0.1084 0.041 Uiso 0.63(2) 1 calc R . P A 1
C13A C 0.841(3) 0.838(2) 0.1991(16) 0.041(8) Uani 0.37(2) 1 d D U P A 2
H13D H 0.8307 0.8085 0.2369 0.062 Uiso 0.37(2) 1 calc R . P A 2
H13E H 0.8905 0.8759 0.2021 0.062 Uiso 0.37(2) 1 calc R . P A 2
H13F H 0.7956 0.8776 0.1883 0.062 Uiso 0.37(2) 1 calc R . P A 2
C14A C 0.8701(19) 0.811(3) 0.0929(12) 0.036(7) Uani 0.37(2) 1 d D U P A 2
H14D H 0.8777 0.7635 0.0630 0.054 Uiso 0.37(2) 1 calc R . P A 2
H14E H 0.8243 0.8507 0.0820 0.054 Uiso 0.37(2) 1 calc R . P A 2
H14F H 0.9192 0.8490 0.0957 0.054 Uiso 0.37(2) 1 calc R . P A 2
Y2 Y 0.2645(7) 0.95975(19) 0.42259(14) 0.0260(16) Uani 0.70(2) 1 d . U P B 1
Y2A Y 0.2213(14) 0.9596(5) 0.4200(4) 0.026(3) Uani 0.30(2) 1 d . U P B 2
C35 C 0.2632(9) 1.0023(13) 0.3138(7) 0.0257(12) Uani 1 1 d . U . . .
H35 H 0.2640 1.0669 0.3068 0.031 Uiso 1 1 calc R . . B .
C36 C 0.1906(9) 0.9475(12) 0.3204(7) 0.0257(12) Uani 1 1 d . U . . .
C37 C 0.2138(10) 0.8614(12) 0.3337(8) 0.0257(12) Uani 1 1 d . U . . .
C38 C 0.3004(10) 0.8541(12) 0.3342(8) 0.0257(12) Uani 1 1 d . U . . .
C39 C 0.3304(9) 0.9481(12) 0.3192(7) 0.0257(12) Uani 1 1 d . U . . .
C40 C 0.1023(10) 0.9846(11) 0.3108(9) 0.036(2) Uani 1 1 d . U . . .
H40 H 0.0631 0.9536 0.3378 0.043 Uiso 1 1 calc R . . . .
C41 C 0.0832(12) 0.9615(15) 0.2442(9) 0.046(4) Uani 1 1 d . U . . .
H41A H 0.0875 0.8947 0.2380 0.068 Uiso 1 1 calc R . . . .
H41B H 0.0282 0.9818 0.2346 0.068 Uiso 1 1 calc R . . . .
H41C H 0.1220 0.9934 0.2189 0.068 Uiso 1 1 calc R . . . .
C42 C 0.0930(11) 1.0892(13) 0.3128(9) 0.041(3) Uani 1 1 d . U . . .
H42A H 0.1384 1.1162 0.3344 0.062 Uiso 1 1 calc GR . . . .
H42B H 0.0422 1.1051 0.3325 0.062 Uiso 1 1 calc GR . . . .
H42C H 0.0922 1.1136 0.2726 0.062 Uiso 1 1 calc GR . . . .
C43 C 0.1509(11) 0.7841(11) 0.3479(8) 0.035(2) Uani 1 1 d . U . . .
H43 H 0.0994 0.8170 0.3382 0.042 Uiso 1 1 calc R . . . .
C44 C 0.1503(11) 0.7131(11) 0.3030(7) 0.034(3) Uani 1 1 d . U . . .
H44A H 0.1615 0.7411 0.2647 0.051 Uiso 1 1 calc R . . . .
H44B H 0.1919 0.6671 0.3120 0.051 Uiso 1 1 calc R . . . .
H44C H 0.0971 0.6833 0.3021 0.051 Uiso 1 1 calc R . . . .
C45 C 0.137(2) 0.7622(17) 0.4043(9) 0.101(8) Uani 1 1 d . U . . .
H45A H 0.1396 0.8180 0.4285 0.151 Uiso 1 1 calc R . . . .
H45B H 0.0832 0.7343 0.4078 0.151 Uiso 1 1 calc R . . . .
H45C H 0.1779 0.7181 0.4177 0.151 Uiso 1 1 calc R . . . .
C46 C 0.3457(11) 0.7684(12) 0.3413(8) 0.034(2) Uani 1 1 d . U . . .
H46 H 0.3043 0.7207 0.3514 0.041 Uiso 1 1 calc R . . . .
C47 C 0.3893(12) 0.7307(13) 0.2882(8) 0.046(4) Uani 1 1 d . U . . .
H47A H 0.4171 0.6734 0.2988 0.068 Uiso 1 1 calc R . . . .
H47B H 0.3501 0.7183 0.2569 0.068 Uiso 1 1 calc R . . . .
H47C H 0.4289 0.7761 0.2744 0.068 Uiso 1 1 calc R . . . .
C48 C 0.4040(12) 0.7690(13) 0.3930(9) 0.046(4) Uani 1 1 d . U . . .
H48A H 0.4321 0.7096 0.3951 0.069 Uiso 1 1 calc R . . . .
H48B H 0.4436 0.8187 0.3878 0.069 Uiso 1 1 calc R . . . .
H48C H 0.3738 0.7792 0.4295 0.069 Uiso 1 1 calc R . . . .
C49 C 0.4148(10) 0.9722(13) 0.3049(9) 0.033(2) Uani 1 1 d . U . . .
H49 H 0.4504 0.9255 0.3243 0.040 Uiso 1 1 calc R . . . .
C50 C 0.4261(12) 0.9633(14) 0.2415(9) 0.044(4) Uani 1 1 d . U . . .
H50A H 0.4820 0.9791 0.2314 0.065 Uiso 1 1 calc R . . . .
H50B H 0.4149 0.8996 0.2295 0.065 Uiso 1 1 calc R . . . .
H50C H 0.3891 1.0051 0.2210 0.065 Uiso 1 1 calc R . . . .
C51 C 0.4383(11) 1.0676(12) 0.3292(7) 0.034(3) Uani 1 1 d . U . . .
H51A H 0.4292 1.0688 0.3718 0.051 Uiso 1 1 calc R . . . .
H51B H 0.4955 1.0795 0.3211 0.051 Uiso 1 1 calc R . . . .
H51C H 0.4052 1.1152 0.3104 0.051 Uiso 1 1 calc R . . . .
C52 C 0.2985(10) 1.1044(12) 0.4673(7) 0.026(2) Uani 0.571(9) 1 d D . P B 1
H52 H 0.3412 1.1346 0.4470 0.031 Uiso 0.571(9) 1 calc R . P B 1
C53 C 0.3072(8) 1.0320(13) 0.5088(8) 0.026(2) Uani 0.571(9) 1 d G . P B 1
C54 C 0.2289(10) 1.0067(12) 0.5285(8) 0.026(2) Uani 0.571(9) 1 d G . P B 1
C55 C 0.1717(8) 1.0634(13) 0.4991(8) 0.026(2) Uani 0.571(9) 1 d DG . P B 1
C56 C 0.2147(12) 1.1238(11) 0.4612(7) 0.026(2) Uani 0.571(9) 1 d G . P B 1
C57 C 0.3883(16) 0.9959(15) 0.5337(11) 0.0313(15) Uani 0.571(9) 1 d . . P B 1
H57 H 0.3770 0.9413 0.5593 0.038 Uiso 0.571(9) 1 calc R . P B 1
C58 C 0.427(2) 1.0671(19) 0.5694(15) 0.0313(15) Uani 0.571(9) 1 d . . P B 1
H58A H 0.3913 1.0828 0.6025 0.047 Uiso 0.571(9) 1 calc R . P B 1
H58B H 0.4784 1.0443 0.5844 0.047 Uiso 0.571(9) 1 calc R . P B 1
H58C H 0.4358 1.1222 0.5453 0.047 Uiso 0.571(9) 1 calc R . P B 1
C59 C 0.433(2) 0.965(2) 0.4832(10) 0.0313(15) Uani 0.571(9) 1 d . . P B 1
H59A H 0.4022 0.9178 0.4624 0.047 Uiso 0.571(9) 1 calc R . P B 1
H59B H 0.4425 1.0177 0.4568 0.047 Uiso 0.571(9) 1 calc R . P B 1
H59C H 0.4851 0.9398 0.4959 0.047 Uiso 0.571(9) 1 calc R . P B 1
C60 C 0.2094(18) 0.9259(15) 0.5722(12) 0.0313(15) Uani 0.571(9) 1 d . . P B 1
H60 H 0.1492 0.9212 0.5700 0.038 Uiso 0.571(9) 1 calc R . P B 1
C61C C 0.224(2) 0.939(2) 0.6353(14) 0.0313(15) Uani 0.571(9) 1 d . . P B 1
H61D H 0.2034 0.9998 0.6472 0.047 Uiso 0.571(9) 1 calc R . P B 1
H61E H 0.1960 0.8909 0.6575 0.047 Uiso 0.571(9) 1 calc R . P B 1
H61F H 0.2822 0.9359 0.6432 0.047 Uiso 0.571(9) 1 calc R . P B 1
C62 C 0.2360(18) 0.839(2) 0.5464(17) 0.0313(15) Uani 0.571(9) 1 d . . P B 1
H62A H 0.2229 0.8387 0.5044 0.047 Uiso 0.571(9) 1 calc R . P B 1
H62B H 0.2946 0.8327 0.5515 0.047 Uiso 0.571(9) 1 calc R . P B 1
H62C H 0.2085 0.7877 0.5658 0.047 Uiso 0.571(9) 1 calc R . P B 1
C63 C 0.0861(17) 1.0595(16) 0.5026(11) 0.0313(15) Uani 0.571(9) 1 d . . P B 1
H63 H 0.0699 1.1125 0.4771 0.038 Uiso 0.571(9) 1 calc R . P B 1
C64 C 0.049(2) 1.0915(18) 0.5678(14) 0.0313(15) Uani 0.571(9) 1 d . . P B 1
H64A H -0.0099 1.0871 0.5672 0.047 Uiso 0.571(9) 1 calc R . P B 1
H64B H 0.0707 1.0509 0.5985 0.047 Uiso 0.571(9) 1 calc R . P B 1
H64C H 0.0652 1.1553 0.5761 0.047 Uiso 0.571(9) 1 calc R . P B 1
C65 C 0.0348(19) 0.9803(19) 0.4769(14) 0.0313(15) Uani 0.571(9) 1 d . . P B 1
H65A H -0.0225 0.9923 0.4846 0.047 Uiso 0.571(9) 1 calc R . P B 1
H65B H 0.0438 0.9763 0.4345 0.047 Uiso 0.571(9) 1 calc R . P B 1
H65C H 0.0506 0.9220 0.4955 0.047 Uiso 0.571(9) 1 calc R . P B 1
C66 C 0.1915(16) 1.2096(15) 0.4304(11) 0.0313(15) Uani 0.571(9) 1 d D . P B 1
H66 H 0.1384 1.1959 0.4113 0.038 Uiso 0.571(9) 1 calc R . P B 1
C67 C 0.1725(17) 1.2872(17) 0.4791(12) 0.0313(15) Uani 0.571(9) 1 d . . P B 1
H67A H 0.1376 1.2610 0.5097 0.047 Uiso 0.571(9) 1 calc R . P B 1
H67B H 0.2233 1.3082 0.4969 0.047 Uiso 0.571(9) 1 calc R . P B 1
H67C H 0.1451 1.3395 0.4605 0.047 Uiso 0.571(9) 1 calc R . P B 1
C68 C 0.240(2) 1.242(2) 0.3867(17) 0.0313(15) Uani 0.571(9) 1 d . . P B 1
H68A H 0.2167 1.2990 0.3706 0.047 Uiso 0.571(9) 1 calc R . P B 1
H68B H 0.2939 1.2550 0.4025 0.047 Uiso 0.571(9) 1 calc R . P B 1
H68C H 0.2440 1.1957 0.3554 0.047 Uiso 0.571(9) 1 calc R . P B 1
C52C C 0.1823(15) 1.1011(19) 0.4649(12) 0.026(2) Uani 0.429(9) 1 d . . P B 2
H52C H 0.1405 1.1275 0.4417 0.031 Uiso 0.429(9) 1 calc R . P B 2
C53C C 0.1736(13) 1.0267(19) 0.5050(13) 0.026(2) Uani 0.429(9) 1 d G . P B 2
C54C C 0.2505(18) 1.0088(18) 0.5304(12) 0.026(2) Uani 0.429(9) 1 d G . P B 2
C55C C 0.3067(12) 1.072(2) 0.5059(12) 0.026(2) Uani 0.429(9) 1 d G . P B 2
C56C C 0.2646(17) 1.1291(17) 0.4655(11) 0.026(2) Uani 0.429(9) 1 d G . P B 2
C57C C 0.094(2) 0.9984(19) 0.5204(16) 0.0313(15) Uani 0.429(9) 1 d D . P B 2
H57C H 0.0631 0.9907 0.4829 0.038 Uiso 0.429(9) 1 calc R . P B 2
C58C C 0.046(3) 1.064(2) 0.5586(16) 0.0313(15) Uani 0.429(9) 1 d D . P B 2
H58D H -0.0072 1.0382 0.5665 0.047 Uiso 0.429(9) 1 calc R . P B 2
H58E H 0.0752 1.0738 0.5958 0.047 Uiso 0.429(9) 1 calc R . P B 2
H58F H 0.0404 1.1235 0.5382 0.047 Uiso 0.429(9) 1 calc R . P B 2
C59C C 0.096(2) 0.9051(17) 0.5501(14) 0.0313(15) Uani 0.429(9) 1 d D . P B 2
H59D H 0.0410 0.8865 0.5605 0.047 Uiso 0.429(9) 1 calc R . P B 2
H59E H 0.1196 0.8595 0.5233 0.047 Uiso 0.429(9) 1 calc R . P B 2
H59F H 0.1291 0.9089 0.5858 0.047 Uiso 0.429(9) 1 calc R . P B 2
C60C C 0.273(2) 0.930(2) 0.5769(19) 0.0313(15) Uani 0.429(9) 1 d . . P B 2
H60C H 0.3325 0.9397 0.5787 0.038 Uiso 0.429(9) 1 calc R . P B 2
C61 C 0.253(3) 0.954(3) 0.6340(17) 0.0313(15) Uani 0.429(9) 1 d . . P B 2
H61A H 0.2628 1.0201 0.6398 0.047 Uiso 0.429(9) 1 calc R . P B 2
H61B H 0.1963 0.9399 0.6413 0.047 Uiso 0.429(9) 1 calc R . P B 2
H61C H 0.2873 0.9187 0.6612 0.047 Uiso 0.429(9) 1 calc R . P B 2
C62C C 0.271(2) 0.837(3) 0.541(2) 0.0313(15) Uani 0.429(9) 1 d . . P B 2
H62D H 0.2893 0.8481 0.5009 0.047 Uiso 0.429(9) 1 calc R . P B 2
H62E H 0.3062 0.7918 0.5602 0.047 Uiso 0.429(9) 1 calc R . P B 2
H62F H 0.2153 0.8130 0.5403 0.047 Uiso 0.429(9) 1 calc R . P B 2
C63C C 0.403(2) 1.064(2) 0.5110(17) 0.0313(15) Uani 0.429(9) 1 d D . P B 2
H63C H 0.4205 1.1183 0.4871 0.038 Uiso 0.429(9) 1 calc R . P B 2
C64C C 0.429(3) 1.094(2) 0.570(2) 0.0313(15) Uani 0.429(9) 1 d . . P B 2
H64D H 0.3934 1.1433 0.5840 0.047 Uiso 0.429(9) 1 calc R . P B 2
H64E H 0.4261 1.0416 0.5975 0.047 Uiso 0.429(9) 1 calc R . P B 2
H64F H 0.4849 1.1167 0.5686 0.047 Uiso 0.429(9) 1 calc R . P B 2
C65C C 0.451(2) 0.985(2) 0.4791(14) 0.0313(15) Uani 0.429(9) 1 d D . P B 2
H65D H 0.4265 0.9735 0.4406 0.047 Uiso 0.429(9) 1 calc R . P B 2
H65E H 0.5075 1.0037 0.4740 0.047 Uiso 0.429(9) 1 calc R . P B 2
H65F H 0.4487 0.9287 0.5028 0.047 Uiso 0.429(9) 1 calc R . P B 2
C66C C 0.307(3) 1.214(2) 0.4296(18) 0.0313(15) Uani 0.429(9) 1 d . . P B 2
H66C H 0.3613 1.1961 0.4145 0.038 Uiso 0.429(9) 1 calc R . P B 2
C67C C 0.313(3) 1.291(3) 0.4809(18) 0.0313(15) Uani 0.429(9) 1 d . . P B 2
H67D H 0.3451 1.2671 0.5136 0.047 Uiso 0.429(9) 1 calc R . P B 2
H67E H 0.3384 1.3469 0.4652 0.047 Uiso 0.429(9) 1 calc R . P B 2
H67F H 0.2584 1.3063 0.4950 0.047 Uiso 0.429(9) 1 calc R . P B 2
C68C C 0.262(3) 1.253(3) 0.388(2) 0.0313(15) Uani 0.429(9) 1 d . . P B 2
H68D H 0.2554 1.2101 0.3549 0.047 Uiso 0.429(9) 1 calc R . P B 2
H68E H 0.2086 1.2688 0.4038 0.047 Uiso 0.429(9) 1 calc R . P B 2
H68F H 0.2887 1.3093 0.3740 0.047 Uiso 0.429(9) 1 calc R . P B 2
F12A F 0.4158(8) 0.5590(9) 0.1429(6) 0.0269(6) Uani 0.690(4) 1 d . . P C 1
F13A F 0.4190(7) 0.7281(8) 0.1092(5) 0.0269(6) Uani 0.690(4) 1 d . . P C 1
F14A F 0.2860(8) 0.8347(10) 0.1137(6) 0.0269(6) Uani 0.690(4) 1 d . . P C 1
F15A F 0.1419(8) 0.7598(10) 0.1461(6) 0.0269(6) Uani 0.690(4) 1 d . . P C 1
F16A F 0.1349(7) 0.5799(11) 0.1799(6) 0.0269(6) Uani 0.690(4) 1 d . . P C 1
F22A F 0.3988(8) 0.4992(10) 0.2616(6) 0.0269(6) Uani 0.690(4) 1 d . . P C 1
F23A F 0.3950(7) 0.5360(9) 0.3755(6) 0.0269(6) Uani 0.690(4) 1 d . . P C 1
F24A F 0.2608(7) 0.5254(13) 0.4375(7) 0.0269(6) Uani 0.690(4) 1 d . . P C 1
F25A F 0.1186(7) 0.4863(9) 0.3810(6) 0.0269(6) Uani 0.690(4) 1 d . . P C 1
F26A F 0.1169(8) 0.4440(11) 0.2641(6) 0.0269(6) Uani 0.690(4) 1 d . . P C 1
F32A F 0.1928(8) 0.2831(10) 0.2302(6) 0.0269(6) Uani 0.690(4) 1 d . . P C 1
F33A F 0.0739(8) 0.1805(10) 0.1841(6) 0.0269(6) Uani 0.690(4) 1 d . . P C 1
F34A F 0.0026(7) 0.2342(9) 0.0829(6) 0.0269(6) Uani 0.690(4) 1 d . . P C 1
F35A F 0.0566(8) 0.3857(9) 0.0277(6) 0.0269(6) Uani 0.690(4) 1 d . . P C 1
F36A F 0.1742(8) 0.4945(10) 0.0729(7) 0.0269(6) Uani 0.690(4) 1 d . . P C 1
F42A F 0.3610(8) 0.3078(10) 0.2585(6) 0.0269(6) Uani 0.690(4) 1 d . . P C 1
F43A F 0.4801(8) 0.2023(10) 0.2201(6) 0.0269(6) Uani 0.690(4) 1 d . . P C 1
F44A F 0.5275(8) 0.2126(10) 0.1064(6) 0.0269(6) Uani 0.690(4) 1 d . . P C 1
F45A F 0.4546(7) 0.3249(10) 0.0309(6) 0.0269(6) Uani 0.690(4) 1 d . . P C 1
F46A F 0.3343(8) 0.4337(10) 0.0687(6) 0.0269(6) Uani 0.690(4) 1 d . . P C 1
C11A C 0.2738(7) 0.5616(7) 0.1625(7) 0.0186(8) Uani 0.690(4) 1 d . . P C 1
C12A C 0.3476(6) 0.6010(9) 0.1476(7) 0.0186(8) Uani 0.690(4) 1 d G . P C 1
C0AA C 0.3518(6) 0.6940(9) 0.1331(7) 0.0186(8) Uani 0.690(4) 1 d G . P C 1
C1AA C 0.2821(8) 0.7476(7) 0.1335(7) 0.0186(8) Uani 0.690(4) 1 d G . P C 1
C15A C 0.2083(6) 0.7082(8) 0.1484(7) 0.0186(8) Uani 0.690(4) 1 d G . P C 1
C16A C 0.2041(6) 0.6152(8) 0.1628(7) 0.0186(8) Uani 0.690(4) 1 d G . P C 1
C24A C 0.2572(8) 0.5058(12) 0.3800(5) 0.0186(8) Uani 0.690(4) 1 d . . P C 1
C23A C 0.3290(7) 0.5099(11) 0.3484(6) 0.0186(8) Uani 0.690(4) 1 d G . P C 1
C22A C 0.3293(7) 0.4896(11) 0.2887(6) 0.0186(8) Uani 0.690(4) 1 d G . P C 1
C21A C 0.2577(8) 0.4653(13) 0.2606(5) 0.0186(8) Uani 0.690(4) 1 d G . P C 1
C26A C 0.1859(6) 0.4612(12) 0.2922(6) 0.0186(8) Uani 0.690(4) 1 d G . P C 1
C25A C 0.1856(6) 0.4815(11) 0.3519(6) 0.0186(8) Uani 0.690(4) 1 d G . P C 1
C31A C 0.1873(8) 0.3930(9) 0.1543(6) 0.0186(8) Uani 0.690(4) 1 d . . P C 1
C32A C 0.1602(8) 0.3138(9) 0.1826(5) 0.0186(8) Uani 0.690(4) 1 d G . P C 1
C33A C 0.0993(8) 0.2608(8) 0.1574(6) 0.0186(8) Uani 0.690(4) 1 d G . P C 1
C34A C 0.0654(7) 0.2870(9) 0.1040(6) 0.0186(8) Uani 0.690(4) 1 d G . P C 1
C35A C 0.0926(8) 0.3662(9) 0.0758(5) 0.0186(8) Uani 0.690(4) 1 d G . P C 1
C36A C 0.1535(8) 0.4192(7) 0.1010(6) 0.0186(8) Uani 0.690(4) 1 d G . P C 1
C41A C 0.3458(8) 0.3796(9) 0.1656(6) 0.0186(8) Uani 0.690(4) 1 d . . P C 1
C42A C 0.3833(8) 0.3189(10) 0.2042(4) 0.0186(8) Uani 0.690(4) 1 d G . P C 1
C43A C 0.4440(8) 0.2605(9) 0.1841(5) 0.0186(8) Uani 0.690(4) 1 d G . P C 1
C44A C 0.4672(7) 0.2629(10) 0.1254(6) 0.0186(8) Uani 0.690(4) 1 d G . P C 1
C45A C 0.4296(8) 0.3236(11) 0.0868(5) 0.0186(8) Uani 0.690(4) 1 d G . P C 1
C46A C 0.3689(8) 0.3820(9) 0.1069(6) 0.0186(8) Uani 0.690(4) 1 d G . P C 1
B1A B 0.2706(12) 0.4560(17) 0.1841(11) 0.0186(8) Uani 0.690(4) 1 d . . P C 1
F52A F 0.9176(10) -0.0163(11) 0.3541(7) 0.0351(7) Uani 0.620(4) 1 d . . P D 1
F53A F 0.9247(10) -0.1974(11) 0.3772(6) 0.0351(7) Uani 0.620(4) 1 d . . P D 1
F54A F 0.7770(11) -0.2984(12) 0.3831(7) 0.0351(7) Uani 0.620(4) 1 d . . P D 1
F55A F 0.6392(10) -0.2178(12) 0.3522(8) 0.0351(7) Uani 0.620(4) 1 d . . P D 1
F56A F 0.6348(10) -0.0455(13) 0.3226(7) 0.0351(7) Uani 0.620(4) 1 d . . P D 1
F62A F 0.6710(10) 0.0450(12) 0.4282(8) 0.0351(7) Uani 0.620(4) 1 d . . P D 1
F63A F 0.5622(10) 0.1396(10) 0.4795(6) 0.0351(7) Uani 0.620(4) 1 d . . P D 1
F64A F 0.5035(9) 0.2952(11) 0.4263(7) 0.0351(7) Uani 0.620(4) 1 d . . P D 1
F65A F 0.5709(10) 0.3552(11) 0.3211(7) 0.0351(7) Uani 0.620(4) 1 d . . P D 1
F66A F 0.6906(10) 0.2572(12) 0.2703(8) 0.0351(7) Uani 0.620(4) 1 d . . P D 1
F72A F 0.8617(10) 0.2268(12) 0.2381(7) 0.0351(7) Uani 0.620(4) 1 d . . P D 1
F73A F 0.9792(10) 0.3316(11) 0.2726(7) 0.0351(7) Uani 0.620(4) 1 d . . P D 1
F74A F 1.0230(10) 0.3349(12) 0.3903(7) 0.0351(7) Uani 0.620(4) 1 d . . P D 1
F75A F 0.9405(9) 0.2173(11) 0.4701(7) 0.0351(7) Uani 0.620(4) 1 d . . P D 1
F76A F 0.8319(10) 0.1029(12) 0.4316(8) 0.0351(7) Uani 0.620(4) 1 d . . P D 1
F82A F 0.8942(10) 0.0460(12) 0.2357(8) 0.0351(7) Uani 0.620(4) 1 d . . P D 1
F83A F 0.8858(10) 0.0115(11) 0.1179(7) 0.0351(7) Uani 0.620(4) 1 d . . P D 1
F84A F 0.7380(11) 0.0083(11) 0.0634(7) 0.0351(7) Uani 0.620(4) 1 d . . P D 1
F85A F 0.6058(9) 0.0604(11) 0.1236(7) 0.0351(7) Uani 0.620(4) 1 d . . P D 1
F86A F 0.6124(10) 0.0968(12) 0.2332(7) 0.0351(7) Uani 0.620(4) 1 d . . P D 1
C51A C 0.7746(9) -0.0227(8) 0.3373(8) 0.0254(10) Uani 0.620(4) 1 d . . P D 1
C52A C 0.8481(7) -0.0598(9) 0.3552(8) 0.0254(10) Uani 0.620(4) 1 d G . P D 1
C53A C 0.8526(8) -0.1515(10) 0.3728(8) 0.0254(10) Uani 0.620(4) 1 d G . P D 1
C54A C 0.7835(9) -0.2061(8) 0.3724(8) 0.0254(10) Uani 0.620(4) 1 d G . P D 1
C55A C 0.7100(8) -0.1691(10) 0.3544(8) 0.0254(10) Uani 0.620(4) 1 d G . P D 1
C56A C 0.7056(7) -0.0774(10) 0.3369(8) 0.0254(10) Uani 0.620(4) 1 d G . P D 1
C61A C 0.6863(10) 0.1452(11) 0.3450(7) 0.0254(10) Uani 0.620(4) 1 d . . P D 1
C62A C 0.6544(10) 0.1146(9) 0.3980(7) 0.0254(10) Uani 0.620(4) 1 d G . P D 1
C63A C 0.5932(10) 0.1643(10) 0.4254(6) 0.0254(10) Uani 0.620(4) 1 d G . P D 1
C64A C 0.5639(9) 0.2446(10) 0.3997(7) 0.0254(10) Uani 0.620(4) 1 d G . P D 1
C65A C 0.5958(10) 0.2753(9) 0.3467(7) 0.0254(10) Uani 0.620(4) 1 d G . P D 1
C66A C 0.6570(10) 0.2256(11) 0.3193(6) 0.0254(10) Uani 0.620(4) 1 d G . P D 1
C71A C 0.8435(10) 0.1588(10) 0.3329(7) 0.0254(10) Uani 0.620(4) 1 d . . P D 1
C72A C 0.8810(11) 0.2186(11) 0.2937(6) 0.0254(10) Uani 0.620(4) 1 d G . P D 1
C73A C 0.9420(10) 0.2771(10) 0.3132(6) 0.0254(10) Uani 0.620(4) 1 d G . P D 1
C74A C 0.9654(9) 0.2758(11) 0.3719(7) 0.0254(10) Uani 0.620(4) 1 d G . P D 1
C75A C 0.9279(10) 0.2160(11) 0.4110(5) 0.0254(10) Uani 0.620(4) 1 d G . P D 1
C76A C 0.8670(10) 0.1574(10) 0.3915(7) 0.0254(10) Uani 0.620(4) 1 d G . P D 1
C81A C 0.7573(10) 0.0721(12) 0.2406(5) 0.0254(10) Uani 0.620(4) 1 d . . P D 1
C82A C 0.8258(8) 0.0465(11) 0.2092(7) 0.0254(10) Uani 0.620(4) 1 d G . P D 1
C83A C 0.8197(8) 0.0253(12) 0.1498(6) 0.0254(10) Uani 0.620(4) 1 d G . P D 1
C84A C 0.7451(10) 0.0298(12) 0.1217(5) 0.0254(10) Uani 0.620(4) 1 d G . P D 1
C85A C 0.6766(8) 0.0554(12) 0.1531(6) 0.0254(10) Uani 0.620(4) 1 d G . P D 1
C86A C 0.6827(8) 0.0766(13) 0.2125(6) 0.0254(10) Uani 0.620(4) 1 d G . P D 1
B2A B 0.7641(18) 0.091(2) 0.3137(15) 0.0254(10) Uani 0.620(4) 1 d . . P D 1
F12B F 0.3681(13) 0.585(2) 0.1781(12) 0.0269(6) Uani 0.310(4) 1 d D . P C 2
F13B F 0.3618(13) 0.7549(17) 0.1426(12) 0.0269(6) Uani 0.310(4) 1 d D . P C 2
F14B F 0.2263(15) 0.8398(14) 0.1259(11) 0.0269(6) Uani 0.310(4) 1 d D . P C 2
F15B F 0.0746(12) 0.7345(18) 0.1185(11) 0.0269(6) Uani 0.310(4) 1 d D . P C 2
F16B F 0.0825(13) 0.5603(17) 0.1551(11) 0.0269(6) Uani 0.310(4) 1 d D . P C 2
F22B F 0.3885(14) 0.438(2) 0.2608(11) 0.0269(6) Uani 0.310(4) 1 d D . P C 2
F23B F 0.3932(13) 0.4679(19) 0.3817(11) 0.0269(6) Uani 0.310(4) 1 d D . P C 2
F24B F 0.2402(17) 0.521(3) 0.4385(12) 0.0269(6) Uani 0.310(4) 1 d D . P C 2
F25B F 0.1065(13) 0.534(2) 0.3693(12) 0.0269(6) Uani 0.310(4) 1 d D . P C 2
F26B F 0.1058(13) 0.500(2) 0.2652(13) 0.0269(6) Uani 0.310(4) 1 d D . P C 2
F32B F 0.1361(16) 0.313(2) 0.2623(9) 0.0269(6) Uani 0.310(4) 1 d D . P C 2
F33B F 0.0242(15) 0.2001(18) 0.2191(12) 0.0269(6) Uani 0.310(4) 1 d D . P C 2
F34B F -0.0221(14) 0.2061(19) 0.1087(12) 0.0269(6) Uani 0.310(4) 1 d D . P C 2
F35B F 0.0677(15) 0.326(2) 0.0261(9) 0.0269(6) Uani 0.310(4) 1 d D . P C 2
F36B F 0.1691(15) 0.4380(19) 0.0672(11) 0.0269(6) Uani 0.310(4) 1 d D . P C 2
F42B F 0.3052(15) 0.2789(19) 0.2287(11) 0.0269(6) Uani 0.310(4) 1 d D . P C 2
F43B F 0.4252(15) 0.1780(17) 0.1796(12) 0.0269(6) Uani 0.310(4) 1 d D . P C 2
F44B F 0.4989(14) 0.2355(18) 0.0752(12) 0.0269(6) Uani 0.310(4) 1 d D . P C 2
F45B F 0.4322(16) 0.3886(18) 0.0226(11) 0.0269(6) Uani 0.310(4) 1 d D . P C 2
F46B F 0.3349(15) 0.4894(19) 0.0740(13) 0.0269(6) Uani 0.310(4) 1 d D . P C 2
C11B C 0.2223(14) 0.5617(12) 0.1616(13) 0.0186(8) Uani 0.310(4) 1 d . . P C 2
C12B C 0.2958(11) 0.6081(15) 0.1612(13) 0.0186(8) Uani 0.310(4) 1 d DG . P C 2
C13B C 0.2989(10) 0.7006(15) 0.1452(14) 0.0186(8) Uani 0.310(4) 1 d DG . P C 2
C14B C 0.2284(13) 0.7467(11) 0.1297(14) 0.0186(8) Uani 0.310(4) 1 d DG . P C 2
C15B C 0.1548(10) 0.7004(15) 0.1301(13) 0.0186(8) Uani 0.310(4) 1 d DG . P C 2
C16B C 0.1517(10) 0.6079(16) 0.1461(13) 0.0186(8) Uani 0.310(4) 1 d DG . P C 2
C26B C 0.1792(12) 0.487(2) 0.2892(13) 0.0186(8) Uani 0.310(4) 1 d D . P C 2
C25B C 0.1811(12) 0.5067(18) 0.3490(12) 0.0186(8) Uani 0.310(4) 1 d DG . P C 2
C24B C 0.2540(17) 0.504(2) 0.3794(9) 0.0186(8) Uani 0.310(4) 1 d DG . P C 2
C23B C 0.3250(12) 0.481(2) 0.3501(12) 0.0186(8) Uani 0.310(4) 1 d DG . P C 2
C22B C 0.3231(12) 0.462(2) 0.2903(12) 0.0186(8) Uani 0.310(4) 1 d DG . P C 2
C21B C 0.2502(17) 0.465(3) 0.2599(10) 0.0186(8) Uani 0.310(4) 1 d DG . P C 2
C31B C 0.1633(14) 0.3754(18) 0.1678(11) 0.0186(8) Uani 0.310(4) 1 d D . P C 2
C36B C 0.1410(16) 0.3825(19) 0.1091(10) 0.0186(8) Uani 0.310(4) 1 d DG . P C 2
C35B C 0.0782(16) 0.329(2) 0.0873(7) 0.0186(8) Uani 0.310(4) 1 d DG . P C 2
C34B C 0.0377(14) 0.2678(17) 0.1242(11) 0.0186(8) Uani 0.310(4) 1 d DG . P C 2
C33B C 0.0601(15) 0.2608(17) 0.1829(10) 0.0186(8) Uani 0.310(4) 1 d DG . P C 2
C32B C 0.1229(16) 0.3145(19) 0.2047(7) 0.0186(8) Uani 0.310(4) 1 d DG . P C 2
C41B C 0.321(3) 0.399(3) 0.1571(19) 0.0186(8) Uani 0.310(4) 1 d . . P C 2
C42B C 0.345(2) 0.312(3) 0.1785(15) 0.0186(8) Uani 0.310(4) 1 d D . P C 2
C43B C 0.396(2) 0.2612(18) 0.1564(17) 0.0186(8) Uani 0.310(4) 1 d D . P C 2
C44B C 0.438(2) 0.287(3) 0.1007(18) 0.0186(8) Uani 0.310(4) 1 d D . P C 2
C45B C 0.414(2) 0.353(3) 0.0792(14) 0.0186(8) Uani 0.310(4) 1 d D . P C 2
C46B C 0.371(3) 0.415(2) 0.1019(18) 0.0186(8) Uani 0.310(4) 1 d D . P C 2
B1B B 0.246(2) 0.439(3) 0.1873(14) 0.0186(8) Uani 0.310(4) 1 d D . P C 2
F52B F 0.8941(13) -0.0310(16) 0.3184(10) 0.0351(7) Uani 0.380(4) 1 d D . P D 2
F53B F 0.8930(13) -0.2064(15) 0.3500(11) 0.0351(7) Uani 0.380(4) 1 d D . P D 2
F54B F 0.7362(16) -0.2913(15) 0.3942(10) 0.0351(7) Uani 0.380(4) 1 d . . P D 2
F55B F 0.6144(13) -0.1989(15) 0.3887(10) 0.0351(7) Uani 0.380(4) 1 d D . P D 2
F56B F 0.6061(12) -0.0165(15) 0.3628(10) 0.0351(7) Uani 0.380(4) 1 d D . P D 2
F62B F 0.6949(13) 0.1073(15) 0.4353(9) 0.0351(7) Uani 0.380(4) 1 d D . P D 2
F63B F 0.5357(13) 0.2092(16) 0.4628(9) 0.0351(7) Uani 0.380(4) 1 d D . P D 2
F64B F 0.4957(13) 0.3312(17) 0.4026(11) 0.0351(7) Uani 0.380(4) 1 d D . P D 2
F65B F 0.5451(14) 0.3455(15) 0.2857(10) 0.0351(7) Uani 0.380(4) 1 d D . P D 2
F66B F 0.6607(15) 0.2392(16) 0.2443(9) 0.0351(7) Uani 0.380(4) 1 d D . P D 2
F72B F 0.8269(14) 0.2629(17) 0.2664(10) 0.0351(7) Uani 0.380(4) 1 d D . P D 2
F73B F 0.9521(15) 0.3591(14) 0.3042(10) 0.0351(7) Uani 0.380(4) 1 d D . P D 2
F74B F 1.0191(15) 0.3201(17) 0.4111(10) 0.0351(7) Uani 0.380(4) 1 d D . P D 2
F75B F 0.9660(15) 0.1667(17) 0.4739(9) 0.0351(7) Uani 0.380(4) 1 d D . P D 2
F76B F 0.8516(15) 0.0587(16) 0.4299(10) 0.0351(7) Uani 0.380(4) 1 d D . P D 2
F82B F 0.9118(12) 0.1067(16) 0.2320(10) 0.0351(7) Uani 0.380(4) 1 d D . P D 2
F83B F 0.9157(12) 0.0613(17) 0.1238(9) 0.0351(7) Uani 0.380(4) 1 d D . P D 2
F84B F 0.7730(16) 0.0211(18) 0.0620(9) 0.0351(7) Uani 0.380(4) 1 d D . P D 2
F85B F 0.6330(13) -0.0009(16) 0.1214(10) 0.0351(7) Uani 0.380(4) 1 d D . P D 2
F86B F 0.6254(13) 0.0350(18) 0.2397(10) 0.0351(7) Uani 0.380(4) 1 d D . P D 2
C51B C 0.7557(13) -0.0135(10) 0.3403(11) 0.0254(10) Uani 0.380(4) 1 d D . P D 2
C52B C 0.8257(10) -0.0667(14) 0.3385(11) 0.0254(10) Uani 0.380(4) 1 d DG . P D 2
C53B C 0.8226(11) -0.1598(14) 0.3529(12) 0.0254(10) Uani 0.380(4) 1 d DG . P D 2
C54B C 0.7495(14) -0.1997(10) 0.3692(11) 0.0254(10) Uani 0.380(4) 1 d G . P D 2
C55B C 0.6796(10) -0.1466(14) 0.3711(11) 0.0254(10) Uani 0.380(4) 1 d DG . P D 2
C56B C 0.6827(10) -0.0535(14) 0.3566(12) 0.0254(10) Uani 0.380(4) 1 d DG . P D 2
C61B C 0.6739(14) 0.1533(16) 0.3379(9) 0.0254(10) Uani 0.380(4) 1 d D . P D 2
C62B C 0.6488(15) 0.1485(16) 0.3961(9) 0.0254(10) Uani 0.380(4) 1 d DG . P D 2
C63B C 0.5917(14) 0.2105(18) 0.4172(7) 0.0254(10) Uani 0.380(4) 1 d DG . P D 2
C64B C 0.5595(13) 0.2773(15) 0.3800(10) 0.0254(10) Uani 0.380(4) 1 d DG . P D 2
C65B C 0.5846(14) 0.2821(14) 0.3218(9) 0.0254(10) Uani 0.380(4) 1 d DG . P D 2
C66B C 0.6418(15) 0.2201(18) 0.3007(7) 0.0254(10) Uani 0.380(4) 1 d DG . P D 2
C71B C 0.8409(15) 0.1547(15) 0.3403(11) 0.0254(10) Uani 0.380(4) 1 d D . P D 2
C72B C 0.8676(15) 0.2350(16) 0.3131(8) 0.0254(10) Uani 0.380(4) 1 d DG . P D 2
C73B C 0.9275(15) 0.2882(13) 0.3394(10) 0.0254(10) Uani 0.380(4) 1 d DG . P D 2
C74B C 0.9605(13) 0.2613(14) 0.3928(10) 0.0254(10) Uani 0.380(4) 1 d DG . P D 2
C75B C 0.9338(15) 0.1811(16) 0.4201(8) 0.0254(10) Uani 0.380(4) 1 d DG . P D 2
C76B C 0.8740(16) 0.1278(14) 0.3938(11) 0.0254(10) Uani 0.380(4) 1 d DG . P D 2
C81B C 0.7655(13) 0.0796(19) 0.2414(7) 0.0254(10) Uani 0.380(4) 1 d D . P D 2
C82B C 0.8388(10) 0.0875(18) 0.2121(9) 0.0254(10) Uani 0.380(4) 1 d DG . P D 2
C83B C 0.8436(9) 0.0670(18) 0.1525(9) 0.0254(10) Uani 0.380(4) 1 d DG . P D 2
C84B C 0.7749(13) 0.0385(18) 0.1223(7) 0.0254(10) Uani 0.380(4) 1 d DG . P D 2
C85B C 0.7015(10) 0.0306(18) 0.1516(10) 0.0254(10) Uani 0.380(4) 1 d DG . P D 2
C86B C 0.6968(9) 0.0511(19) 0.2112(9) 0.0254(10) Uani 0.380(4) 1 d DG . P D 2
B2B B 0.7594(17) 0.0960(19) 0.3150(13) 0.0254(10) Uani 0.380(4) 1 d D . P D 2

loop_
_atom_site_aniso_label
_atom_site_aniso_U_11
_atom_site_aniso_U_22
_atom_site_aniso_U_33
_atom_site_aniso_U_23
_atom_site_aniso_U_13
_atom_site_aniso_U_12
Y1 0.0387(7) 0.0100(6) 0.0156(6) 0.0018(6) -0.0042(8) -0.0033(7)
C1 0.034(3) 0.013(3) 0.011(2) 0.0010(17) -0.0041(18) -0.002(2)
C2 0.034(2) 0.016(2) 0.018(3) 0.0027(18) -0.0030(18) -0.001(2)
C3 0.033(3) 0.014(2) 0.018(3) 0.0013(17) -0.0037(19) -0.0005(18)
C4 0.033(2) 0.012(2) 0.015(3) 0.0003(17) -0.0045(19) -0.0009(18)
C5 0.033(2) 0.014(3) 0.018(3) 0.0024(19) -0.0037(18) -0.0012(19)
C6 0.035(3) 0.025(4) 0.028(4) 0.002(3) 0.001(2) -0.004(3)
C7 0.067(7) 0.034(7) 0.033(4) -0.003(4) 0.014(4) -0.010(6)
C8 0.058(8) 0.034(5) 0.045(7) -0.009(5) 0.018(6) -0.017(5)
C9 0.040(4) 0.021(3) 0.029(4) 0.005(3) -0.001(3) 0.007(3)
C10 0.138(19) 0.055(8) 0.033(5) -0.002(4) -0.004(5) 0.060(11)
C11 0.045(8) 0.023(5) 0.029(4) 0.004(3) -0.005(4) 0.002(5)
C12 0.039(4) 0.019(3) 0.021(4) 0.002(2) -0.007(3) -0.008(3)
C15 0.034(3) 0.024(4) 0.022(4) -0.004(3) -0.008(3) 0.005(3)
C16 0.059(7) 0.022(7) 0.025(4) -0.008(3) -0.017(3) 0.013(6)
C17 0.062(7) 0.036(5) 0.036(6) -0.016(5) -0.030(6) 0.024(5)
C18 0.034(3) 0.016(2) 0.016(3) -0.0010(19) -0.0023(18) -0.0030(18)
C19 0.036(2) 0.020(3) 0.018(2) 0.001(2) -0.0026(17) -0.0018(19)
C20 0.035(3) 0.015(3) 0.016(2) 0.0002(18) -0.0025(17) -0.002(2)
C21 0.035(2) 0.015(2) 0.018(2) 0.0007(19) -0.0012(17) -0.0022(18)
C22 0.035(3) 0.014(2) 0.017(2) 0.0000(18) -0.0022(18) -0.0023(17)
C23 0.035(4) 0.015(3) 0.019(3) 0.001(2) 0.002(3) 0.000(2)
C24 0.035(5) 0.015(4) 0.020(4) 0.003(3) 0.002(4) 0.001(4)
C25 0.052(7) 0.018(3) 0.024(4) -0.001(3) 0.007(4) 0.000(4)
C26 0.038(3) 0.038(5) 0.031(4) 0.002(3) -0.007(2) 0.003(3)
C27 0.046(4) 0.037(8) 0.035(5) 0.003(5) -0.001(3) 0.005(4)
C28 0.036(5) 0.047(7) 0.034(6) -0.003(5) -0.003(4) -0.003(4)
C29 0.053(5) 0.017(3) 0.018(3) 0.003(2) 0.003(3) 0.000(3)
C30 0.028(6) 0.017(3) 0.020(4) 0.002(3) -0.002(5) -0.002(3)
C31 0.086(12) 0.022(6) 0.021(3) 0.004(3) -0.009(4) -0.003(5)
C32 0.036(3) 0.021(4) 0.032(4) -0.002(3) 0.003(2) -0.003(2)
C33 0.043(5) 0.022(5) 0.034(6) -0.001(4) 0.001(4) -0.006(4)
C34 0.043(5) 0.027(7) 0.034(4) -0.003(4) 0.007(3) -0.004(5)
C13 0.043(7) 0.014(7) 0.023(4) 0.001(4) -0.011(4) -0.005(6)
C14 0.040(6) 0.023(9) 0.021(5) 0.001(4) -0.008(4) -0.009(6)
C13A 0.076(17) 0.021(5) 0.026(6) -0.004(5) 0.008(9) -0.019(8)
C14A 0.071(18) 0.015(7) 0.023(5) 0.000(4) 0.003(6) -0.006(10)
Y2 0.047(4) 0.0116(12) 0.0189(12) -0.0019(10) -0.0071(13) 0.0026(13)
Y2A 0.034(9) 0.018(3) 0.026(3) 0.006(2) 0.001(3) -0.015(3)
C35 0.026(2) 0.021(2) 0.030(2) -0.0005(18) -0.003(2) 0.001(2)
C36 0.026(2) 0.021(2) 0.030(2) -0.0005(18) -0.003(2) 0.001(2)
C37 0.026(2) 0.021(2) 0.030(2) -0.0005(18) -0.003(2) 0.001(2)
C38 0.026(2) 0.021(2) 0.030(2) -0.0005(18) -0.003(2) 0.001(2)
C39 0.026(2) 0.021(2) 0.030(2) -0.0005(18) -0.003(2) 0.001(2)
C40 0.029(3) 0.029(4) 0.050(6) -0.008(4) -0.010(3) 0.004(3)
C41 0.050(7) 0.035(7) 0.051(6) -0.011(4) -0.018(5) 0.001(5)
C42 0.043(7) 0.031(4) 0.049(8) -0.011(4) -0.022(6) 0.008(4)
C43 0.035(4) 0.029(4) 0.041(5) -0.006(3) 0.007(4) -0.008(3)
C44 0.042(7) 0.025(4) 0.036(5) -0.001(4) -0.008(5) -0.001(4)
C45 0.191(18) 0.069(9) 0.042(5) -0.013(4) 0.023(5) -0.085(11)
C46 0.037(4) 0.024(3) 0.043(5) -0.004(3) -0.010(3) 0.007(3)
C47 0.041(7) 0.047(8) 0.049(6) -0.014(4) -0.011(4) 0.017(6)
C48 0.057(7) 0.028(7) 0.053(6) -0.011(5) -0.023(5) 0.016(6)
C49 0.028(3) 0.027(4) 0.045(5) -0.001(3) 0.000(3) -0.002(3)
C50 0.038(6) 0.049(8) 0.045(4) -0.007(4) 0.004(4) -0.011(6)
C51 0.040(6) 0.028(5) 0.034(6) 0.005(4) -0.003(4) -0.008(4)
C52 0.048(6) 0.016(4) 0.013(3) 0.000(3) 0.000(4) -0.002(5)
C53 0.048(6) 0.016(4) 0.013(3) 0.000(3) 0.000(4) -0.002(5)
C54 0.048(6) 0.016(4) 0.013(3) 0.000(3) 0.000(4) -0.002(5)
C55 0.048(6) 0.016(4) 0.013(3) 0.000(3) 0.000(4) -0.002(5)
C56 0.048(6) 0.016(4) 0.013(3) 0.000(3) 0.000(4) -0.002(5)
C57 0.052(4) 0.010(3) 0.032(3) 0.004(2) -0.003(3) -0.009(3)
C58 0.052(4) 0.010(3) 0.032(3) 0.004(2) -0.003(3) -0.009(3)
C59 0.052(4) 0.010(3) 0.032(3) 0.004(2) -0.003(3) -0.009(3)
C60 0.052(4) 0.010(3) 0.032(3) 0.004(2) -0.003(3) -0.009(3)
C61C 0.052(4) 0.010(3) 0.032(3) 0.004(2) -0.003(3) -0.009(3)
C62 0.052(4) 0.010(3) 0.032(3) 0.004(2) -0.003(3) -0.009(3)
C63 0.052(4) 0.010(3) 0.032(3) 0.004(2) -0.003(3) -0.009(3)
C64 0.052(4) 0.010(3) 0.032(3) 0.004(2) -0.003(3) -0.009(3)
C65 0.052(4) 0.010(3) 0.032(3) 0.004(2) -0.003(3) -0.009(3)
C66 0.052(4) 0.010(3) 0.032(3) 0.004(2) -0.003(3) -0.009(3)
C67 0.052(4) 0.010(3) 0.032(3) 0.004(2) -0.003(3) -0.009(3)
C68 0.052(4) 0.010(3) 0.032(3) 0.004(2) -0.003(3) -0.009(3)
C52C 0.048(6) 0.016(4) 0.013(3) 0.000(3) 0.000(4) -0.002(5)
C53C 0.048(6) 0.016(4) 0.013(3) 0.000(3) 0.000(4) -0.002(5)
C54C 0.048(6) 0.016(4) 0.013(3) 0.000(3) 0.000(4) -0.002(5)
C55C 0.048(6) 0.016(4) 0.013(3) 0.000(3) 0.000(4) -0.002(5)
C56C 0.048(6) 0.016(4) 0.013(3) 0.000(3) 0.000(4) -0.002(5)
C57C 0.052(4) 0.010(3) 0.032(3) 0.004(2) -0.003(3) -0.009(3)
C58C 0.052(4) 0.010(3) 0.032(3) 0.004(2) -0.003(3) -0.009(3)
C59C 0.052(4) 0.010(3) 0.032(3) 0.004(2) -0.003(3) -0.009(3)
C60C 0.052(4) 0.010(3) 0.032(3) 0.004(2) -0.003(3) -0.009(3)
C61 0.052(4) 0.010(3) 0.032(3) 0.004(2) -0.003(3) -0.009(3)
C62C 0.052(4) 0.010(3) 0.032(3) 0.004(2) -0.003(3) -0.009(3)
C63C 0.052(4) 0.010(3) 0.032(3) 0.004(2) -0.003(3) -0.009(3)
C64C 0.052(4) 0.010(3) 0.032(3) 0.004(2) -0.003(3) -0.009(3)
C65C 0.052(4) 0.010(3) 0.032(3) 0.004(2) -0.003(3) -0.009(3)
C66C 0.052(4) 0.010(3) 0.032(3) 0.004(2) -0.003(3) -0.009(3)
C67C 0.052(4) 0.010(3) 0.032(3) 0.004(2) -0.003(3) -0.009(3)
C68C 0.052(4) 0.010(3) 0.032(3) 0.004(2) -0.003(3) -0.009(3)
F12A 0.0279(12) 0.0259(14) 0.0268(12) 0.0004(11) -0.0025(11) -0.0009(12)
F13A 0.0279(12) 0.0259(14) 0.0268(12) 0.0004(11) -0.0025(11) -0.0009(12)
F14A 0.0279(12) 0.0259(14) 0.0268(12) 0.0004(11) -0.0025(11) -0.0009(12)
F15A 0.0279(12) 0.0259(14) 0.0268(12) 0.0004(11) -0.0025(11) -0.0009(12)
F16A 0.0279(12) 0.0259(14) 0.0268(12) 0.0004(11) -0.0025(11) -0.0009(12)
F22A 0.0279(12) 0.0259(14) 0.0268(12) 0.0004(11) -0.0025(11) -0.0009(12)
F23A 0.0279(12) 0.0259(14) 0.0268(12) 0.0004(11) -0.0025(11) -0.0009(12)
F24A 0.0279(12) 0.0259(14) 0.0268(12) 0.0004(11) -0.0025(11) -0.0009(12)
F25A 0.0279(12) 0.0259(14) 0.0268(12) 0.0004(11) -0.0025(11) -0.0009(12)
F26A 0.0279(12) 0.0259(14) 0.0268(12) 0.0004(11) -0.0025(11) -0.0009(12)
F32A 0.0279(12) 0.0259(14) 0.0268(12) 0.0004(11) -0.0025(11) -0.0009(12)
F33A 0.0279(12) 0.0259(14) 0.0268(12) 0.0004(11) -0.0025(11) -0.0009(12)
F34A 0.0279(12) 0.0259(14) 0.0268(12) 0.0004(11) -0.0025(11) -0.0009(12)
F35A 0.0279(12) 0.0259(14) 0.0268(12) 0.0004(11) -0.0025(11) -0.0009(12)
F36A 0.0279(12) 0.0259(14) 0.0268(12) 0.0004(11) -0.0025(11) -0.0009(12)
F42A 0.0279(12) 0.0259(14) 0.0268(12) 0.0004(11) -0.0025(11) -0.0009(12)
F43A 0.0279(12) 0.0259(14) 0.0268(12) 0.0004(11) -0.0025(11) -0.0009(12)
F44A 0.0279(12) 0.0259(14) 0.0268(12) 0.0004(11) -0.0025(11) -0.0009(12)
F45A 0.0279(12) 0.0259(14) 0.0268(12) 0.0004(11) -0.0025(11) -0.0009(12)
F46A 0.0279(12) 0.0259(14) 0.0268(12) 0.0004(11) -0.0025(11) -0.0009(12)
C11A 0.0191(17) 0.015(2) 0.0218(18) -0.0023(15) 0.0002(16) 0.0048(16)
C12A 0.0191(17) 0.015(2) 0.0218(18) -0.0023(15) 0.0002(16) 0.0048(16)
C0AA 0.0191(17) 0.015(2) 0.0218(18) -0.0023(15) 0.0002(16) 0.0048(16)
C1AA 0.0191(17) 0.015(2) 0.0218(18) -0.0023(15) 0.0002(16) 0.0048(16)
C15A 0.0191(17) 0.015(2) 0.0218(18) -0.0023(15) 0.0002(16) 0.0048(16)
C16A 0.0191(17) 0.015(2) 0.0218(18) -0.0023(15) 0.0002(16) 0.0048(16)
C24A 0.0191(17) 0.015(2) 0.0218(18) -0.0023(15) 0.0002(16) 0.0048(16)
C23A 0.0191(17) 0.015(2) 0.0218(18) -0.0023(15) 0.0002(16) 0.0048(16)
C22A 0.0191(17) 0.015(2) 0.0218(18) -0.0023(15) 0.0002(16) 0.0048(16)
C21A 0.0191(17) 0.015(2) 0.0218(18) -0.0023(15) 0.0002(16) 0.0048(16)
C26A 0.0191(17) 0.015(2) 0.0218(18) -0.0023(15) 0.0002(16) 0.0048(16)
C25A 0.0191(17) 0.015(2) 0.0218(18) -0.0023(15) 0.0002(16) 0.0048(16)
C31A 0.0191(17) 0.015(2) 0.0218(18) -0.0023(15) 0.0002(16) 0.0048(16)
C32A 0.0191(17) 0.015(2) 0.0218(18) -0.0023(15) 0.0002(16) 0.0048(16)
C33A 0.0191(17) 0.015(2) 0.0218(18) -0.0023(15) 0.0002(16) 0.0048(16)
C34A 0.0191(17) 0.015(2) 0.0218(18) -0.0023(15) 0.0002(16) 0.0048(16)
C35A 0.0191(17) 0.015(2) 0.0218(18) -0.0023(15) 0.0002(16) 0.0048(16)
C36A 0.0191(17) 0.015(2) 0.0218(18) -0.0023(15) 0.0002(16) 0.0048(16)
C41A 0.0191(17) 0.015(2) 0.0218(18) -0.0023(15) 0.0002(16) 0.0048(16)
C42A 0.0191(17) 0.015(2) 0.0218(18) -0.0023(15) 0.0002(16) 0.0048(16)
C43A 0.0191(17) 0.015(2) 0.0218(18) -0.0023(15) 0.0002(16) 0.0048(16)
C44A 0.0191(17) 0.015(2) 0.0218(18) -0.0023(15) 0.0002(16) 0.0048(16)
C45A 0.0191(17) 0.015(2) 0.0218(18) -0.0023(15) 0.0002(16) 0.0048(16)
C46A 0.0191(17) 0.015(2) 0.0218(18) -0.0023(15) 0.0002(16) 0.0048(16)
B1A 0.0191(17) 0.015(2) 0.0218(18) -0.0023(15) 0.0002(16) 0.0048(16)
F52A 0.0493(19) 0.0262(16) 0.0298(15) 0.0018(13) -0.0029(14) -0.0058(13)
F53A 0.0493(19) 0.0262(16) 0.0298(15) 0.0018(13) -0.0029(14) -0.0058(13)
F54A 0.0493(19) 0.0262(16) 0.0298(15) 0.0018(13) -0.0029(14) -0.0058(13)
F55A 0.0493(19) 0.0262(16) 0.0298(15) 0.0018(13) -0.0029(14) -0.0058(13)
F56A 0.0493(19) 0.0262(16) 0.0298(15) 0.0018(13) -0.0029(14) -0.0058(13)
F62A 0.0493(19) 0.0262(16) 0.0298(15) 0.0018(13) -0.0029(14) -0.0058(13)
F63A 0.0493(19) 0.0262(16) 0.0298(15) 0.0018(13) -0.0029(14) -0.0058(13)
F64A 0.0493(19) 0.0262(16) 0.0298(15) 0.0018(13) -0.0029(14) -0.0058(13)
F65A 0.0493(19) 0.0262(16) 0.0298(15) 0.0018(13) -0.0029(14) -0.0058(13)
F66A 0.0493(19) 0.0262(16) 0.0298(15) 0.0018(13) -0.0029(14) -0.0058(13)
F72A 0.0493(19) 0.0262(16) 0.0298(15) 0.0018(13) -0.0029(14) -0.0058(13)
F73A 0.0493(19) 0.0262(16) 0.0298(15) 0.0018(13) -0.0029(14) -0.0058(13)
F74A 0.0493(19) 0.0262(16) 0.0298(15) 0.0018(13) -0.0029(14) -0.0058(13)
F75A 0.0493(19) 0.0262(16) 0.0298(15) 0.0018(13) -0.0029(14) -0.0058(13)
F76A 0.0493(19) 0.0262(16) 0.0298(15) 0.0018(13) -0.0029(14) -0.0058(13)
F82A 0.0493(19) 0.0262(16) 0.0298(15) 0.0018(13) -0.0029(14) -0.0058(13)
F83A 0.0493(19) 0.0262(16) 0.0298(15) 0.0018(13) -0.0029(14) -0.0058(13)
F84A 0.0493(19) 0.0262(16) 0.0298(15) 0.0018(13) -0.0029(14) -0.0058(13)
F85A 0.0493(19) 0.0262(16) 0.0298(15) 0.0018(13) -0.0029(14) -0.0058(13)
F86A 0.0493(19) 0.0262(16) 0.0298(15) 0.0018(13) -0.0029(14) -0.0058(13)
C51A 0.034(2) 0.013(2) 0.029(2) 0.0031(17) -0.0044(19) 0.0024(17)
C52A 0.034(2) 0.013(2) 0.029(2) 0.0031(17) -0.0044(19) 0.0024(17)
C53A 0.034(2) 0.013(2) 0.029(2) 0.0031(17) -0.0044(19) 0.0024(17)
C54A 0.034(2) 0.013(2) 0.029(2) 0.0031(17) -0.0044(19) 0.0024(17)
C55A 0.034(2) 0.013(2) 0.029(2) 0.0031(17) -0.0044(19) 0.0024(17)
C56A 0.034(2) 0.013(2) 0.029(2) 0.0031(17) -0.0044(19) 0.0024(17)
C61A 0.034(2) 0.013(2) 0.029(2) 0.0031(17) -0.0044(19) 0.0024(17)
C62A 0.034(2) 0.013(2) 0.029(2) 0.0031(17) -0.0044(19) 0.0024(17)
C63A 0.034(2) 0.013(2) 0.029(2) 0.0031(17) -0.0044(19) 0.0024(17)
C64A 0.034(2) 0.013(2) 0.029(2) 0.0031(17) -0.0044(19) 0.0024(17)
C65A 0.034(2) 0.013(2) 0.029(2) 0.0031(17) -0.0044(19) 0.0024(17)
C66A 0.034(2) 0.013(2) 0.029(2) 0.0031(17) -0.0044(19) 0.0024(17)
C71A 0.034(2) 0.013(2) 0.029(2) 0.0031(17) -0.0044(19) 0.0024(17)
C72A 0.034(2) 0.013(2) 0.029(2) 0.0031(17) -0.0044(19) 0.0024(17)
C73A 0.034(2) 0.013(2) 0.029(2) 0.0031(17) -0.0044(19) 0.0024(17)
C74A 0.034(2) 0.013(2) 0.029(2) 0.0031(17) -0.0044(19) 0.0024(17)
C75A 0.034(2) 0.013(2) 0.029(2) 0.0031(17) -0.0044(19) 0.0024(17)
C76A 0.034(2) 0.013(2) 0.029(2) 0.0031(17) -0.0044(19) 0.0024(17)
C81A 0.034(2) 0.013(2) 0.029(2) 0.0031(17) -0.0044(19) 0.0024(17)
C82A 0.034(2) 0.013(2) 0.029(2) 0.0031(17) -0.0044(19) 0.0024(17)
C83A 0.034(2) 0.013(2) 0.029(2) 0.0031(17) -0.0044(19) 0.0024(17)
C84A 0.034(2) 0.013(2) 0.029(2) 0.0031(17) -0.0044(19) 0.0024(17)
C85A 0.034(2) 0.013(2) 0.029(2) 0.0031(17) -0.0044(19) 0.0024(17)
C86A 0.034(2) 0.013(2) 0.029(2) 0.0031(17) -0.0044(19) 0.0024(17)
B2A 0.034(2) 0.013(2) 0.029(2) 0.0031(17) -0.0044(19) 0.0024(17)
F12B 0.0279(12) 0.0259(14) 0.0268(12) 0.0004(11) -0.0025(11) -0.0009(12)
F13B 0.0279(12) 0.0259(14) 0.0268(12) 0.0004(11) -0.0025(11) -0.0009(12)
F14B 0.0279(12) 0.0259(14) 0.0268(12) 0.0004(11) -0.0025(11) -0.0009(12)
F15B 0.0279(12) 0.0259(14) 0.0268(12) 0.0004(11) -0.0025(11) -0.0009(12)
F16B 0.0279(12) 0.0259(14) 0.0268(12) 0.0004(11) -0.0025(11) -0.0009(12)
F22B 0.0279(12) 0.0259(14) 0.0268(12) 0.0004(11) -0.0025(11) -0.0009(12)
F23B 0.0279(12) 0.0259(14) 0.0268(12) 0.0004(11) -0.0025(11) -0.0009(12)
F24B 0.0279(12) 0.0259(14) 0.0268(12) 0.0004(11) -0.0025(11) -0.0009(12)
F25B 0.0279(12) 0.0259(14) 0.0268(12) 0.0004(11) -0.0025(11) -0.0009(12)
F26B 0.0279(12) 0.0259(14) 0.0268(12) 0.0004(11) -0.0025(11) -0.0009(12)
F32B 0.0279(12) 0.0259(14) 0.0268(12) 0.0004(11) -0.0025(11) -0.0009(12)
F33B 0.0279(12) 0.0259(14) 0.0268(12) 0.0004(11) -0.0025(11) -0.0009(12)
F34B 0.0279(12) 0.0259(14) 0.0268(12) 0.0004(11) -0.0025(11) -0.0009(12)
F35B 0.0279(12) 0.0259(14) 0.0268(12) 0.0004(11) -0.0025(11) -0.0009(12)
F36B 0.0279(12) 0.0259(14) 0.0268(12) 0.0004(11) -0.0025(11) -0.0009(12)
F42B 0.0279(12) 0.0259(14) 0.0268(12) 0.0004(11) -0.0025(11) -0.0009(12)
F43B 0.0279(12) 0.0259(14) 0.0268(12) 0.0004(11) -0.0025(11) -0.0009(12)
F44B 0.0279(12) 0.0259(14) 0.0268(12) 0.0004(11) -0.0025(11) -0.0009(12)
F45B 0.0279(12) 0.0259(14) 0.0268(12) 0.0004(11) -0.0025(11) -0.0009(12)
F46B 0.0279(12) 0.0259(14) 0.0268(12) 0.0004(11) -0.0025(11) -0.0009(12)
C11B 0.0191(17) 0.015(2) 0.0218(18) -0.0023(15) 0.0002(16) 0.0048(16)
C12B 0.0191(17) 0.015(2) 0.0218(18) -0.0023(15) 0.0002(16) 0.0048(16)
C13B 0.0191(17) 0.015(2) 0.0218(18) -0.0023(15) 0.0002(16) 0.0048(16)
C14B 0.0191(17) 0.015(2) 0.0218(18) -0.0023(15) 0.0002(16) 0.0048(16)
C15B 0.0191(17) 0.015(2) 0.0218(18) -0.0023(15) 0.0002(16) 0.0048(16)
C16B 0.0191(17) 0.015(2) 0.0218(18) -0.0023(15) 0.0002(16) 0.0048(16)
C26B 0.0191(17) 0.015(2) 0.0218(18) -0.0023(15) 0.0002(16) 0.0048(16)
C25B 0.0191(17) 0.015(2) 0.0218(18) -0.0023(15) 0.0002(16) 0.0048(16)
C24B 0.0191(17) 0.015(2) 0.0218(18) -0.0023(15) 0.0002(16) 0.0048(16)
C23B 0.0191(17) 0.015(2) 0.0218(18) -0.0023(15) 0.0002(16) 0.0048(16)
C22B 0.0191(17) 0.015(2) 0.0218(18) -0.0023(15) 0.0002(16) 0.0048(16)
C21B 0.0191(17) 0.015(2) 0.0218(18) -0.0023(15) 0.0002(16) 0.0048(16)
C31B 0.0191(17) 0.015(2) 0.0218(18) -0.0023(15) 0.0002(16) 0.0048(16)
C36B 0.0191(17) 0.015(2) 0.0218(18) -0.0023(15) 0.0002(16) 0.0048(16)
C35B 0.0191(17) 0.015(2) 0.0218(18) -0.0023(15) 0.0002(16) 0.0048(16)
C34B 0.0191(17) 0.015(2) 0.0218(18) -0.0023(15) 0.0002(16) 0.0048(16)
C33B 0.0191(17) 0.015(2) 0.0218(18) -0.0023(15) 0.0002(16) 0.0048(16)
C32B 0.0191(17) 0.015(2) 0.0218(18) -0.0023(15) 0.0002(16) 0.0048(16)
C41B 0.0191(17) 0.015(2) 0.0218(18) -0.0023(15) 0.0002(16) 0.0048(16)
C42B 0.0191(17) 0.015(2) 0.0218(18) -0.0023(15) 0.0002(16) 0.0048(16)
C43B 0.0191(17) 0.015(2) 0.0218(18) -0.0023(15) 0.0002(16) 0.0048(16)
C44B 0.0191(17) 0.015(2) 0.0218(18) -0.0023(15) 0.0002(16) 0.0048(16)
C45B 0.0191(17) 0.015(2) 0.0218(18) -0.0023(15) 0.0002(16) 0.0048(16)
C46B 0.0191(17) 0.015(2) 0.0218(18) -0.0023(15) 0.0002(16) 0.0048(16)
B1B 0.0191(17) 0.015(2) 0.0218(18) -0.0023(15) 0.0002(16) 0.0048(16)
F52B 0.0493(19) 0.0262(16) 0.0298(15) 0.0018(13) -0.0029(14) -0.0058(13)
F53B 0.0493(19) 0.0262(16) 0.0298(15) 0.0018(13) -0.0029(14) -0.0058(13)
F54B 0.0493(19) 0.0262(16) 0.0298(15) 0.0018(13) -0.0029(14) -0.0058(13)
F55B 0.0493(19) 0.0262(16) 0.0298(15) 0.0018(13) -0.0029(14) -0.0058(13)
F56B 0.0493(19) 0.0262(16) 0.0298(15) 0.0018(13) -0.0029(14) -0.0058(13)
F62B 0.0493(19) 0.0262(16) 0.0298(15) 0.0018(13) -0.0029(14) -0.0058(13)
F63B 0.0493(19) 0.0262(16) 0.0298(15) 0.0018(13) -0.0029(14) -0.0058(13)
F64B 0.0493(19) 0.0262(16) 0.0298(15) 0.0018(13) -0.0029(14) -0.0058(13)
F65B 0.0493(19) 0.0262(16) 0.0298(15) 0.0018(13) -0.0029(14) -0.0058(13)
F66B 0.0493(19) 0.0262(16) 0.0298(15) 0.0018(13) -0.0029(14) -0.0058(13)
F72B 0.0493(19) 0.0262(16) 0.0298(15) 0.0018(13) -0.0029(14) -0.0058(13)
F73B 0.0493(19) 0.0262(16) 0.0298(15) 0.0018(13) -0.0029(14) -0.0058(13)
F74B 0.0493(19) 0.0262(16) 0.0298(15) 0.0018(13) -0.0029(14) -0.0058(13)
F75B 0.0493(19) 0.0262(16) 0.0298(15) 0.0018(13) -0.0029(14) -0.0058(13)
F76B 0.0493(19) 0.0262(16) 0.0298(15) 0.0018(13) -0.0029(14) -0.0058(13)
F82B 0.0493(19) 0.0262(16) 0.0298(15) 0.0018(13) -0.0029(14) -0.0058(13)
F83B 0.0493(19) 0.0262(16) 0.0298(15) 0.0018(13) -0.0029(14) -0.0058(13)
F84B 0.0493(19) 0.0262(16) 0.0298(15) 0.0018(13) -0.0029(14) -0.0058(13)
F85B 0.0493(19) 0.0262(16) 0.0298(15) 0.0018(13) -0.0029(14) -0.0058(13)
F86B 0.0493(19) 0.0262(16) 0.0298(15) 0.0018(13) -0.0029(14) -0.0058(13)
C51B 0.034(2) 0.013(2) 0.029(2) 0.0031(17) -0.0044(19) 0.0024(17)
C52B 0.034(2) 0.013(2) 0.029(2) 0.0031(17) -0.0044(19) 0.0024(17)
C53B 0.034(2) 0.013(2) 0.029(2) 0.0031(17) -0.0044(19) 0.0024(17)
C54B 0.034(2) 0.013(2) 0.029(2) 0.0031(17) -0.0044(19) 0.0024(17)
C55B 0.034(2) 0.013(2) 0.029(2) 0.0031(17) -0.0044(19) 0.0024(17)
C56B 0.034(2) 0.013(2) 0.029(2) 0.0031(17) -0.0044(19) 0.0024(17)
C61B 0.034(2) 0.013(2) 0.029(2) 0.0031(17) -0.0044(19) 0.0024(17)
C62B 0.034(2) 0.013(2) 0.029(2) 0.0031(17) -0.0044(19) 0.0024(17)
C63B 0.034(2) 0.013(2) 0.029(2) 0.0031(17) -0.0044(19) 0.0024(17)
C64B 0.034(2) 0.013(2) 0.029(2) 0.0031(17) -0.0044(19) 0.0024(17)
C65B 0.034(2) 0.013(2) 0.029(2) 0.0031(17) -0.0044(19) 0.0024(17)
C66B 0.034(2) 0.013(2) 0.029(2) 0.0031(17) -0.0044(19) 0.0024(17)
C71B 0.034(2) 0.013(2) 0.029(2) 0.0031(17) -0.0044(19) 0.0024(17)
C72B 0.034(2) 0.013(2) 0.029(2) 0.0031(17) -0.0044(19) 0.0024(17)
C73B 0.034(2) 0.013(2) 0.029(2) 0.0031(17) -0.0044(19) 0.0024(17)
C74B 0.034(2) 0.013(2) 0.029(2) 0.0031(17) -0.0044(19) 0.0024(17)
C75B 0.034(2) 0.013(2) 0.029(2) 0.0031(17) -0.0044(19) 0.0024(17)
C76B 0.034(2) 0.013(2) 0.029(2) 0.0031(17) -0.0044(19) 0.0024(17)
C81B 0.034(2) 0.013(2) 0.029(2) 0.0031(17) -0.0044(19) 0.0024(17)
C82B 0.034(2) 0.013(2) 0.029(2) 0.0031(17) -0.0044(19) 0.0024(17)
C83B 0.034(2) 0.013(2) 0.029(2) 0.0031(17) -0.0044(19) 0.0024(17)
C84B 0.034(2) 0.013(2) 0.029(2) 0.0031(17) -0.0044(19) 0.0024(17)
C85B 0.034(2) 0.013(2) 0.029(2) 0.0031(17) -0.0044(19) 0.0024(17)
C86B 0.034(2) 0.013(2) 0.029(2) 0.0031(17) -0.0044(19) 0.0024(17)
B2B 0.034(2) 0.013(2) 0.029(2) 0.0031(17) -0.0044(19) 0.0024(17)

loop_
_atom_type_symbol
_atom_type_description
_atom_type_scat_dispersion_real
_atom_type_scat_dispersion_imag
_atom_type_scat_source
C C 0.0033 0.0016 'International Tables Vol C Tables 4.2.6.8 and 6.1.1.4'
H H 0.0000 0.0000 'International Tables Vol C Tables 4.2.6.8 and 6.1.1.4'
B B 0.0013 0.0007 'International Tables Vol C Tables 4.2.6.8 and 6.1.1.4'
F F 0.0171 0.0103 'International Tables Vol C Tables 4.2.6.8 and 6.1.1.4'
Y Y -2.7962 3.5667 'International Tables Vol C Tables 4.2.6.8 and 6.1.1.4'

loop_
_geom_angle_atom_site_label_1
_geom_angle_atom_site_label_2
_geom_angle_atom_site_label_3
_geom_angle
C1 Y1 C2 30.8(5)
C1 Y1 C3 53.2(5)
C1 Y1 C21 121.6(5)
C1 Y1 C22 96.3(4)
C2 Y1 C22 112.8(5)
C3 Y1 C2 32.7(5)
C3 Y1 C22 145.5(5)
C4 Y1 C1 52.6(5)
C4 Y1 C2 52.7(5)
C4 Y1 C3 32.4(4)
C4 Y1 C5 32.3(5)
C4 Y1 C18 151.2(5)
C4 Y1 C21 142.7(5)
C4 Y1 C22 142.3(5)
C5 Y1 C1 32.6(5)
C5 Y1 C2 53.2(4)
C5 Y1 C3 54.5(5)
C5 Y1 C18 125.7(5)
C5 Y1 C21 119.3(5)
C5 Y1 C22 110.0(5)
C18 Y1 C1 99.2(5)
C18 Y1 C2 100.7(5)
C18 Y1 C3 129.1(5)
C18 Y1 C21 52.6(4)
C18 Y1 C22 29.6(4)
C19 Y1 C1 128.7(5)
C19 Y1 C2 118.1(5)
C19 Y1 C3 131.7(5)
C19 Y1 C4 163.2(5)
C19 Y1 C5 158.1(5)
C19 Y1 C18 32.4(4)
C19 Y1 C20 30.6(5)
C19 Y1 C21 53.6(4)
C19 Y1 C22 51.7(4)
C20 Y1 C1 148.6(4)
C20 Y1 C2 148.7(5)
C20 Y1 C3 152.5(5)
C20 Y1 C4 156.6(5)
C20 Y1 C5 152.1(5)
C20 Y1 C18 52.1(4)
C20 Y1 C21 33.7(4)
C20 Y1 C22 52.7(4)
C21 Y1 C2 144.7(5)
C21 Y1 C3 173.7(5)
C21 Y1 C22 32.5(4)
Y1 C1 H1 117.5
C2 C1 Y1 76.0(8)
C2 C1 H1 124.7
C2 C1 C5 110.7(13)
C5 C1 Y1 73.6(8)
C5 C1 H1 124.7
C1 C2 Y1 73.2(8)
C1 C2 C3 109.2(13)
C1 C2 C6 125.4(15)
C3 C2 Y1 73.7(9)
C6 C2 Y1 129.1(10)
C6 C2 C3 124.3(15)
C2 C3 Y1 73.7(9)
C4 C3 Y1 72.1(10)
C4 C3 C2 104.1(14)
C9 C3 Y1 118.8(11)
C9 C3 C2 130.2(15)
C9 C3 C4 125.7(16)
C3 C4 Y1 75.5(10)
C3 C4 C12 126.8(14)
C5 C4 Y1 74.1(8)
C5 C4 C3 111.2(14)
C5 C4 C12 122.0(13)
C12 C4 Y1 117.8(9)
C1 C5 Y1 73.8(8)
C1 C5 C15 123.6(13)
C4 C5 Y1 73.6(8)
C4 C5 C1 104.8(13)
C4 C5 C15 129.3(14)
C15 C5 Y1 130.5(11)
C2 C6 H6 106.3
C2 C6 C7 110.5(14)
C2 C6 C8 116.6(15)
C7 C6 H6 106.3
C7 C6 C8 110.2(15)
C8 C6 H6 106.3
C6 C7 H7A 109.5
C6 C7 H7B 109.5
C6 C7 H7C 109.5
H7A C7 H7B 109.5
H7A C7 H7C 109.5
H7B C7 H7C 109.5
C6 C8 H8A 109.5
C6 C8 H8B 109.5
C6 C8 H8C 109.5
H8A C8 H8B 109.5
H8A C8 H8C 109.5
H8B C8 H8C 109.5
C3 C9 H9 95.6
C3 C9 C10 118.8(14)
C3 C9 C11 114.0(14)
C10 C9 H9 95.6
C10 C9 C11 124.4(14)
C11 C9 H9 95.6
C9 C10 H10A 109.5
C9 C10 H10B 109.5
C9 C10 H10C 109.5
H10A C10 H10B 109.5
H10A C10 H10C 109.5
H10B C10 H10C 109.5
C9 C11 H11A 109.5
C9 C11 H11B 109.5
C9 C11 H11C 109.5
H11A C11 H11B 109.5
H11A C11 H11C 109.5
H11B C11 H11C 109.5
C4 C12 H12 104.1
C4 C12 H12A 102.0
C13 C12 C4 107.2(13)
C13 C12 H12 104.1
C14 C12 C4 117.7(15)
C14 C12 H12 104.1
C14 C12 C13 117.8(17)
C13A C12 C4 110(2)
C13A C12 H12A 102.0
C13A C12 C14A 110(2)
C14A C12 C4 127.1(15)
C14A C12 H12A 102.0
C5 C15 H15 108.5
C5 C15 C16 111.4(14)
C16 C15 H15 108.5
C17 C15 C5 111.8(13)
C17 C15 H15 108.5
C17 C15 C16 108.2(13)
C15 C16 H16A 109.5
C15 C16 H16B 109.5
C15 C16 H16C 109.5
H16A C16 H16B 109.5
H16A C16 H16C 109.5
H16B C16 H16C 109.5
C15 C17 H17A 109.5
C15 C17 H17B 109.5
C15 C17 H17C 109.5
H17A C17 H17B 109.5
H17A C17 H17C 109.5
H17B C17 H17C 109.5
Y1 C18 H18 116.6
C19 C18 Y1 72.3(8)
C19 C18 H18 125.2
C22 C18 Y1 77.8(8)
C22 C18 H18 125.2
C22 C18 C19 109.7(12)
C18 C19 Y1 75.3(8)
C18 C19 C26 122.5(13)
C20 C19 Y1 75.3(8)
C20 C19 C18 108.7(12)
C20 C19 C26 128.2(13)
C26 C19 Y1 122.5(10)
C19 C20 Y1 74.0(8)
C19 C20 C21 108.9(11)
C19 C20 C29 126.6(14)
C21 C20 Y1 74.2(7)
C21 C20 C29 124.2(14)
C29 C20 Y1 113.2(9)
C20 C21 Y1 72.0(7)
C20 C21 C32 128.8(13)
C22 C21 Y1 75.8(8)
C22 C21 C20 102.8(11)
C22 C21 C32 128.4(13)
C32 C21 Y1 118.1(10)
C18 C22 Y1 72.6(8)
C18 C22 C21 109.7(11)
C18 C22 C23 128.8(13)
C21 C22 Y1 71.7(7)
C21 C22 C23 120.9(13)
C23 C22 Y1 129.2(10)
C22 C23 H23 107.6
C22 C23 C24 110.3(13)
C24 C23 H23 107.6
C25 C23 C22 112.6(12)
C25 C23 H23 107.6
C25 C23 C24 110.9(13)
C23 C24 H24A 109.5
C23 C24 H24B 109.5
C23 C24 H24C 109.5
H24A C24 H24B 109.5
H24A C24 H24C 109.5
H24B C24 H24C 109.5
C23 C25 H25A 109.5
C23 C25 H25B 109.5
C23 C25 H25C 109.5
H25A C25 H25B 109.5
H25A C25 H25C 109.5
H25B C25 H25C 109.5
C19 C26 H26 105.8
C27 C26 C19 111.9(13)
C27 C26 H26 105.8
C27 C26 C28 119.3(15)
C28 C26 C19 107.2(14)
C28 C26 H26 105.8
C26 C27 H27A 109.5
C26 C27 H27B 109.5
C26 C27 H27C 109.5
H27A C27 H27B 109.5
H27A C27 H27C 109.5
H27B C27 H27C 109.5
C26 C28 H28A 109.5
C26 C28 H28B 109.5
C26 C28 H28C 109.5
H28A C28 H28B 109.5
H28A C28 H28C 109.5
H28B C28 H28C 109.5
C20 C29 H29 104.1
C20 C29 C30 114.2(12)
C30 C29 H29 104.1
C31 C29 C20 116.1(14)
C31 C29 H29 104.1
C31 C29 C30 112.5(13)
C29 C30 H30A 109.5
C29 C30 H30B 109.5
C29 C30 H30C 109.5
H30A C30 H30B 109.5
H30A C30 H30C 109.5
H30B C30 H30C 109.5
C29 C31 H31A 109.5
C29 C31 H31B 109.5
C29 C31 H31C 109.5
H31A C31 H31B 109.5
H31A C31 H31C 109.5
H31B C31 H31C 109.5
C21 C32 H32 106.9
C21 C32 C33 109.8(14)
C33 C32 H32 106.9
C34 C32 C21 117.2(13)
C34 C32 H32 106.9
C34 C32 C33 108.7(14)
C32 C33 H33A 109.5
C32 C33 H33B 109.5
C32 C33 H33C 109.5
H33A C33 H33B 109.5
H33A C33 H33C 109.5
H33B C33 H33C 109.5
C32 C34 H34A 109.5
C32 C34 H34B 109.5
C32 C34 H34C 109.5
H34A C34 H34B 109.5
H34A C34 H34C 109.5
H34B C34 H34C 109.5
C12 C13 H13A 109.5
C12 C13 H13B 109.5
C12 C13 H13C 109.5
H13A C13 H13B 109.5
H13A C13 H13C 109.5
H13B C13 H13C 109.5
C12 C14 H14A 109.5
C12 C14 H14B 109.5
C12 C14 H14C 109.5
H14A C14 H14B 109.5
H14A C14 H14C 109.5
H14B C14 H14C 109.5
C12 C13A H13D 109.5
C12 C13A H13E 109.5
C12 C13A H13F 109.5
H13D C13A H13E 109.5
H13D C13A H13F 109.5
H13E C13A H13F 109.5
C12 C14A H14D 109.5
C12 C14A H14E 109.5
C12 C14A H14F 109.5
H14D C14A H14E 109.5
H14D C14A H14F 109.5
H14E C14A H14F 109.5
C35 Y2 C36 32.4(5)
C35 Y2 C37 51.6(5)
C35 Y2 C38 52.6(5)
C35 Y2 C39 30.8(5)
C35 Y2 C54 147.5(5)
C35 Y2 C55 118.4(5)
C35 Y2 C56 95.8(5)
C36 Y2 C55 109.6(6)
C36 Y2 C56 102.0(5)
C37 Y2 C36 29.6(5)
C37 Y2 C55 127.3(6)
C37 Y2 C56 130.0(6)
C38 Y2 C36 51.9(5)
C38 Y2 C37 32.0(5)
C38 Y2 C39 33.3(5)
C38 Y2 C55 159.3(6)
C38 Y2 C56 148.5(5)
C39 Y2 C36 52.5(5)
C39 Y2 C37 53.0(5)
C39 Y2 C55 147.0(5)
C39 Y2 C56 119.1(5)
C52 Y2 C35 101.6(6)
C52 Y2 C36 122.8(6)
C52 Y2 C37 151.7(6)
C52 Y2 C38 142.2(6)
C52 Y2 C39 110.0(6)
C52 Y2 C54 54.9(3)
C52 Y2 C55 52.3(3)
C52 Y2 C56 32.0(2)
C53 Y2 C35 135.2(6)
C53 Y2 C36 156.0(6)
C53 Y2 C37 173.2(6)
C53 Y2 C38 147.8(7)
C53 Y2 C39 131.5(7)
C53 Y2 C52 34.9(2)
C53 Y2 C54 33.2(3)
C53 Y2 C55 52.7(3)
C53 Y2 C56 54.2(2)
C54 Y2 C36 137.6(6)
C54 Y2 C37 142.7(7)
C54 Y2 C38 159.1(5)
C54 Y2 C39 164.0(7)
C54 Y2 C55 30.6(2)
C54 Y2 C56 52.0(2)
C56 Y2 C55 30.24(18)
C35 Y2A C38 49.9(5)
C35 Y2A C39 27.8(5)
C35 Y2A C54C 140.3(9)
C35 Y2A C55C 111.2(8)
C35 Y2A C56C 93.8(7)
C36 Y2A C35 33.7(5)
C36 Y2A C37 32.6(6)
C36 Y2A C38 51.9(5)
C36 Y2A C39 50.7(5)
C36 Y2A C52C 115.0(10)
C36 Y2A C54C 168.6(8)
C36 Y2A C55C 143.2(8)
C36 Y2A C56C 119.2(7)
C37 Y2A C35 53.1(6)
C37 Y2A C38 30.8(5)
C37 Y2A C39 50.5(5)
C37 Y2A C54C 158.7(9)
C37 Y2A C55C 153.6(11)
C37 Y2A C56C 146.9(7)
C38 Y2A C39 30.0(5)
C38 Y2A C55C 123.1(10)
C52C Y2A C35 105.5(8)
C52C Y2A C37 146.9(11)
C52C Y2A C38 153.5(8)
C52C Y2A C39 123.5(8)
C52C Y2A C54C 54.0(4)
C52C Y2A C55C 50.3(4)
C52C Y2A C56C 31.0(3)
C53C Y2A C35 140.7(9)
C53C Y2A C36 140.7(13)
C53C Y2A C37 155.4(11)
C53C Y2A C38 167.0(12)
C53C Y2A C39 153.4(8)
C53C Y2A C52C 35.2(4)
C53C Y2A C54C 32.3(4)
C53C Y2A C55C 50.7(5)
C53C Y2A C56C 53.0(4)
C54C Y2A C38 136.1(12)
C54C Y2A C39 130.2(11)
C54C Y2A C55C 29.1(3)
C54C Y2A C56C 50.2(4)
C55C Y2A C39 105.0(8)
C56C Y2A C38 128.7(9)
C56C Y2A C39 100.6(7)
C56C Y2A C55C 28.8(3)
Y2 C35 H35 113.8
C36 C35 Y2 76.9(10)
C36 C35 Y2A 63.2(10)
C36 C35 H35 124.8
C39 C35 Y2 76.6(10)
C39 C35 Y2A 89.8(12)
C39 C35 H35 124.8
C39 C35 C36 110.4(15)
C35 C36 Y2 70.7(9)
C35 C36 Y2A 83.1(10)
C35 C36 C40 124.6(15)
C37 C36 Y2 74.4(10)
C37 C36 Y2A 77.8(11)
C37 C36 C35 107.3(14)
C37 C36 C40 128.0(15)
C40 C36 Y2 122.0(11)
C40 C36 Y2A 108.1(12)
C36 C37 Y2 76.0(10)
C36 C37 Y2A 69.6(11)
C36 C37 C38 110.8(15)
C36 C37 C43 121.6(15)
C38 C37 Y2 73.5(10)
C38 C37 Y2A 89.3(12)
C38 C37 C43 127.5(15)
C43 C37 Y2 116.4(11)
C43 C37 Y2A 106.6(11)
C37 C38 Y2 74.5(10)
C37 C38 Y2A 59.9(10)
C37 C38 C39 105.2(14)
C37 C38 C46 125.1(16)
C39 C38 Y2 73.4(9)
C39 C38 Y2A 79.4(9)
C46 C38 Y2 122.2(12)
C46 C38 Y2A 128.7(12)
C46 C38 C39 129.3(15)
C35 C39 Y2 72.7(10)
C35 C39 Y2A 62.3(10)
C35 C39 C38 106.1(14)
C35 C39 C49 127.8(16)
C38 C39 Y2 73.3(9)
C38 C39 Y2A 70.6(9)
C49 C39 Y2 125.6(12)
C49 C39 Y2A 138.1(12)
C49 C39 C38 125.6(15)
C36 C40 H40 111.3
C36 C40 C41 104.2(14)
C41 C40 H40 111.3
C42 C40 C36 115.5(14)
C42 C40 H40 111.3
C42 C40 C41 102.6(15)
C40 C41 H41A 109.5
C40 C41 H41B 109.5
C40 C41 H41C 109.5
H41A C41 H41B 109.5
H41A C41 H41C 109.5
H41B C41 H41C 109.5
C40 C42 H42A 109.5
C40 C42 H42B 109.5
C40 C42 H42C 109.5
H42A C42 H42B 109.5
H42A C42 H42C 109.5
H42B C42 H42C 109.5
C37 C43 H43 100.2
C44 C43 C37 111.5(14)
C44 C43 H43 100.2
C45 C43 C37 118.9(17)
C45 C43 H43 100.2
C45 C43 C44 120.3(16)
C43 C44 H44A 109.5
C43 C44 H44B 109.5
C43 C44 H44C 109.5
H44A C44 H44B 109.5
H44A C44 H44C 109.5
H44B C44 H44C 109.5
C43 C45 H45A 109.5
C43 C45 H45B 109.5
C43 C45 H45C 109.5
H45A C45 H45B 109.5
H45A C45 H45C 109.5
H45B C45 H45C 109.5
C38 C46 H46 105.2
C38 C46 C47 117.6(16)
C38 C46 C48 114.0(14)
C47 C46 H46 105.2
C47 C46 C48 108.7(15)
C48 C46 H46 105.2
C46 C47 H47A 109.5
C46 C47 H47B 109.5
C46 C47 H47C 109.5
H47A C47 H47B 109.5
H47A C47 H47C 109.5
H47B C47 H47C 109.5
C46 C48 H48A 109.5
C46 C48 H48B 109.5
C46 C48 H48C 109.5
H48A C48 H48B 109.5
H48A C48 H48C 109.5
H48B C48 H48C 109.5
C39 C49 H49 107.4
C39 C49 C51 111.8(15)
C50 C49 C39 108.7(15)
C50 C49 H49 107.4
C50 C49 C51 113.7(16)
C51 C49 H49 107.4
C49 C50 H50A 109.5
C49 C50 H50B 109.5
C49 C50 H50C 109.5
H50A C50 H50B 109.5
H50A C50 H50C 109.5
H50B C50 H50C 109.5
C49 C51 H51A 109.5
C49 C51 H51B 109.5
C49 C51 H51C 109.5
H51A C51 H51B 109.5
H51A C51 H51C 109.5
H51B C51 H51C 109.5
Y2 C52 H52 111.8
C53 C52 Y2 70.1(8)
C53 C52 H52 126.0
C53 C52 C56 108.0
C56 C52 Y2 84.5(8)
C56 C52 H52 126.0
C52 C53 Y2 75.0(8)
C52 C53 C57 125.6(14)
C54 C53 Y2 82.7(8)
C54 C53 C52 108.0
C54 C53 C57 126.1(14)
C57 C53 Y2 114.7(14)
C53 C54 Y2 64.1(7)
C53 C54 C55 108.0
C53 C54 C60 125.5(16)
C55 C54 Y2 82.2(7)
C55 C54 C60 126.4(16)
C60 C54 Y2 116.3(14)
C54 C55 Y2 67.2(7)
C56 C55 Y2 71.0(7)
C56 C55 C54 108.0
C63 C55 Y2 124.6(15)
C63 C55 C54 127.9(16)
C63 C55 C56 124.0(16)
C52 C56 Y2 63.5(7)
C52 C56 C66 117.7(15)
C55 C56 Y2 78.8(7)
C55 C56 C52 108.0
C55 C56 C66 132.6(15)
C66 C56 Y2 132.4(14)
C53 C57 H57 108.5
C58 C57 C53 110(2)
C58 C57 H57 108.5
C59 C57 C53 105(2)
C59 C57 H57 108.5
C59 C57 C58 116(3)
C57 C58 H58A 109.5
C57 C58 H58B 109.5
C57 C58 H58C 109.5
H58A C58 H58B 109.5
H58A C58 H58C 109.5
H58B C58 H58C 109.5
C57 C59 H59A 109.5
C57 C59 H59B 109.5
C57 C59 H59C 109.5
H59A C59 H59B 109.5
H59A C59 H59C 109.5
H59B C59 H59C 109.5
C54 C60 H60 102.8
C61C C60 C54 119(2)
C61C C60 H60 102.8
C62 C60 C54 109(2)
C62 C60 H60 102.8
C62 C60 C61C 117(3)
C60 C61C H61D 109.5
C60 C61C H61E 109.5
C60 C61C H61F 109.5
H61D C61C H61E 109.5
H61D C61C H61F 109.5
H61E C61C H61F 109.5
C60 C62 H62A 109.5
C60 C62 H62B 109.5
C60 C62 H62C 109.5
H62A C62 H62B 109.5
H62A C62 H62C 109.5
H62B C62 H62C 109.5
C55 C63 H63 101.8
C55 C63 C64 114(2)
C55 C63 C65 124(2)
C64 C63 H63 101.8
C65 C63 H63 101.8
C65 C63 C64 110(2)
C63 C64 H64A 109.5
C63 C64 H64B 109.5
C63 C64 H64C 109.5
H64A C64 H64B 109.5
H64A C64 H64C 109.5
H64B C64 H64C 109.5
C63 C65 H65A 109.5
C63 C65 H65B 109.5
C63 C65 H65C 109.5
H65A C65 H65B 109.5
H65A C65 H65C 109.5
H65B C65 H65C 109.5
C56 C66 H66 105.5
C56 C66 C67 108.1(19)
C67 C66 H66 105.5
C68 C66 C56 119(2)
C68 C66 H66 105.5
C68 C66 C67 112(2)
C66 C67 H67A 109.5
C66 C67 H67B 109.5
C66 C67 H67C 109.5
H67A C67 H67B 109.5
H67A C67 H67C 109.5
H67B C67 H67C 109.5
C66 C68 H68A 109.5
C66 C68 H68B 109.5
C66 C68 H68C 109.5
H68A C68 H68B 109.5
H68A C68 H68C 109.5
H68B C68 H68C 109.5
Y2A C52C H52C 107.8
C53C C52C Y2A 69.4(12)
C53C C52C H52C 126.0
C56C C52C Y2A 89.5(13)
C56C C52C H52C 126.0
C56C C52C C53C 108.0
C52C C53C Y2A 75.3(13)
C52C C53C C57C 118(2)
C54C C53C Y2A 87.6(13)
C54C C53C C52C 108.0
C54C C53C C57C 132(2)
C57C C53C Y2A 114(2)
C53C C54C Y2A 60.1(12)
C53C C54C C60C 127(2)
C55C C54C Y2A 85.5(11)
C55C C54C C53C 108.0
C55C C54C C60C 125(2)
C60C C54C Y2A 119(2)
C54C C55C Y2A 65.4(10)
C54C C55C C56C 108.0
C54C C55C C63C 125(2)
C56C C55C Y2A 69.7(10)
C56C C55C C63C 125(2)
C63C C55C Y2A 119(2)
C52C C56C Y2A 59.5(11)
C52C C56C C55C 108.0
C52C C56C C66C 128(2)
C55C C56C Y2A 81.5(11)
C55C C56C C66C 124(2)
C66C C56C Y2A 126(2)
C53C C57C H57C 107.1
C53C C57C C58C 116(3)
C53C C57C C59C 110(3)
C58C C57C H57C 107.1
C59C C57C H57C 107.1
C59C C57C C58C 109(3)
C57C C58C H58D 109.5
C57C C58C H58E 109.5
C57C C58C H58F 109.5
H58D C58C H58E 109.5
H58D C58C H58F 109.5
H58E C58C H58F 109.5
C57C C59C H59D 109.5
C57C C59C H59E 109.5
C57C C59C H59F 109.5
H59D C59C H59E 109.5
H59D C59C H59F 109.5
H59E C59C H59F 109.5
C54C C60C H60C 99.1
C61 C60C C54C 113(3)
C61 C60C H60C 99.1
C61 C60C C62C 134(3)
C62C C60C C54C 105(3)
C62C C60C H60C 99.1
C60C C61 H61A 109.5
C60C C61 H61B 109.5
C60C C61 H61C 109.5
H61A C61 H61B 109.5
H61A C61 H61C 109.5
H61B C61 H61C 109.5
C60C C62C H62D 109.5
C60C C62C H62E 109.5
C60C C62C H62F 109.5
H62D C62C H62E 109.5
H62D C62C H62F 109.5
H62E C62C H62F 109.5
C55C C63C H63C 100.5
C64C C63C C55C 109(3)
C64C C63C H63C 100.5
C64C C63C C65C 120(3)
C65C C63C C55C 121(3)
C65C C63C H63C 100.5
C63C C64C H64D 109.5
C63C C64C H64E 109.5
C63C C64C H64F 109.5
H64D C64C H64E 109.5
H64D C64C H64F 109.5
H64E C64C H64F 109.5
C63C C65C H65D 109.5
C63C C65C H65E 109.5
C63C C65C H65F 109.5
H65D C65C H65E 109.5
H65D C65C H65F 109.5
H65E C65C H65F 109.5
C56C C66C H66C 111.5
C67C C66C C56C 101(3)
C67C C66C H66C 111.5
C68C C66C C56C 116(3)
C68C C66C H66C 111.5
C68C C66C C67C 105(4)
C66C C67C H67D 109.5
C66C C67C H67E 109.5
C66C C67C H67F 109.5
H67D C67C H67E 109.5
H67D C67C H67F 109.5
H67E C67C H67F 109.5
C66C C68C H68D 109.5
C66C C68C H68E 109.5
C66C C68C H68F 109.5
H68D C68C H68E 109.5
H68D C68C H68F 109.5
H68E C68C H68F 109.5
C12A C11A C16A 120.0
C12A C11A B1A 119.6(11)
C16A C11A B1A 120.2(11)
F12A C12A C11A 126.6(11)
F12A C12A C0AA 113.3(11)
C11A C12A C0AA 120.0
F13A C0AA C12A 119.8(10)
F13A C0AA C1AA 119.1(10)
C1AA C0AA C12A 120.0
F14A C1AA C0AA 119.0(10)
F14A C1AA C15A 120.7(10)
C0AA C1AA C15A 120.0
F15A C15A C1AA 119.0(11)
F15A C15A C16A 120.9(11)
C16A C15A C1AA 120.0
F16A C16A C11A 120.5(11)
F16A C16A C15A 119.4(11)
C15A C16A C11A 120.0
F24A C24A C23A 117.3(11)
F24A C24A C25A 122.7(11)
C23A C24A C25A 120.0
F23A C23A C24A 118.8(11)
F23A C23A C22A 121.2(11)
C24A C23A C22A 120.0
F22A C22A C23A 116.2(11)
F22A C22A C21A 123.7(11)
C21A C22A C23A 120.0
C22A C21A B1A 111.8(10)
C26A C21A C22A 120.0
C26A C21A B1A 127.8(10)
F26A C26A C21A 119.5(11)
F26A C26A C25A 120.4(11)
C21A C26A C25A 120.0
F25A C25A C24A 118.7(11)
F25A C25A C26A 121.0(11)
C26A C25A C24A 120.0
C32A C31A C36A 120.0
C32A C31A B1A 119.8(11)
C36A C31A B1A 120.0(11)
F32A C32A C31A 122.6(11)
F32A C32A C33A 117.3(11)
C33A C32A C31A 120.0
F33A C33A C32A 120.4(10)
F33A C33A C34A 119.6(10)
C32A C33A C34A 120.0
F34A C34A C33A 117.2(10)
F34A C34A C35A 122.8(10)
C35A C34A C33A 120.0
F35A C35A C34A 115.4(10)
F35A C35A C36A 124.6(10)
C36A C35A C34A 120.0
F36A C36A C31A 123.2(10)
F36A C36A C35A 116.7(10)
C35A C36A C31A 120.0
C42A C41A C46A 120.0
C42A C41A B1A 125.2(12)
C46A C41A B1A 114.8(12)
F42A C42A C41A 123.5(11)
F42A C42A C43A 116.3(11)
C43A C42A C41A 120.0
F43A C43A C42A 120.8(11)
F43A C43A C44A 119.2(11)
C44A C43A C42A 120.0
F44A C44A C43A 120.9(11)
F44A C44A C45A 119.0(11)
C45A C44A C43A 120.0
F45A C45A C44A 118.1(11)
F45A C45A C46A 121.9(11)
C44A C45A C46A 120.0
F46A C46A C41A 122.9(12)
F46A C46A C45A 117.1(12)
C45A C46A C41A 120.0
C11A B1A C21A 103.6(16)
C11A B1A C31A 113.4(14)
C11A B1A C41A 121.0(15)
C21A B1A C31A 108.7(13)
C41A B1A C21A 112.3(14)
C41A B1A C31A 97.7(14)
C52A C51A C56A 120.0
C52A C51A B2A 122.9(12)
C56A C51A B2A 117.1(12)
F52A C52A C51A 125.1(12)
F52A C52A C53A 114.8(12)
C53A C52A C51A 120.0
F53A C53A C52A 122.1(11)
F53A C53A C54A 116.0(11)
C52A C53A C54A 120.0
F54A C54A C53A 128.5(12)
F54A C54A C55A 111.2(12)
C55A C54A C53A 120.0
F55A C55A C54A 124.0(12)
F55A C55A C56A 116.0(12)
C54A C55A C56A 120.0
F56A C56A C51A 122.6(12)
F56A C56A C55A 117.3(12)
C55A C56A C51A 120.0
C62A C61A C66A 120.0
C62A C61A B2A 121.1(14)
C66A C61A B2A 118.8(15)
F62A C62A C61A 130.6(14)
F62A C62A C63A 109.4(14)
C63A C62A C61A 120.0
F63A C63A C62A 122.4(12)
F63A C63A C64A 117.5(12)
C62A C63A C64A 120.0
F64A C64A C63A 120.9(12)
F64A C64A C65A 119.1(12)
C65A C64A C63A 120.0
F65A C65A C64A 121.9(12)
F65A C65A C66A 118.0(12)
C64A C65A C66A 120.0
F66A C66A C61A 119.7(13)
F66A C66A C65A 120.2(13)
C65A C66A C61A 120.0
C72A C71A C76A 120.0
C72A C71A B2A 122.7(15)
C76A C71A B2A 117.1(15)
F72A C72A C71A 124.5(13)
F72A C72A C73A 115.4(13)
C73A C72A C71A 120.0
F73A C73A C72A 117.7(12)
F73A C73A C74A 122.2(12)
C72A C73A C74A 120.0
F74A C74A C73A 119.1(13)
F74A C74A C75A 120.9(13)
C75A C74A C73A 120.0
F75A C75A C74A 123.8(12)
F75A C75A C76A 115.8(13)
C74A C75A C76A 120.0
F76A C76A C71A 122.8(13)
F76A C76A C75A 117.2(13)
C75A C76A C71A 120.0
C82A C81A C86A 120.0
C82A C81A B2A 119.8(14)
C86A C81A B2A 120.1(14)
F82A C82A C81A 118.6(13)
F82A C82A C83A 121.3(13)
C81A C82A C83A 120.0
F83A C83A C82A 120.4(12)
F83A C83A C84A 119.1(12)
C82A C83A C84A 120.0
F84A C84A C83A 120.7(12)
F84A C84A C85A 119.3(13)
C85A C84A C83A 120.0
F85A C85A C84A 117.7(12)
F85A C85A C86A 122.2(12)
C86A C85A C84A 120.0
F86A C86A C81A 130.0(12)
F86A C86A C85A 110.0(12)
C85A C86A C81A 120.0
C61A B2A C51A 112.8(19)
C61A B2A C71A 103(2)
C61A B2A C81A 116.6(19)
C71A B2A C51A 112.9(18)
C81A B2A C51A 99(2)
C81A B2A C71A 114(2)
C12B C11B C16B 120.0
C12B C11B B1B 105.7(17)
C16B C11B B1B 134.3(17)
F12B C12B C11B 133(2)
F12B C12B C13B 107(2)
C11B C12B C13B 120.0
F13B C13B C12B 129(2)
F13B C13B C14B 111(2)
C14B C13B C12B 120.0
F14B C14B C13B 121.1(19)
F14B C14B C15B 117.4(19)
C13B C14B C15B 120.0
C14B C15B F15B 129.7(19)
C16B C15B F15B 110.3(19)
C16B C15B C14B 120.0
F16B C16B C11B 115(2)
F16B C16B C15B 124(2)
C15B C16B C11B 120.0
F26B C26B C25B 113(2)
F26B C26B C21B 127(2)
C25B C26B C21B 120.0
F25B C25B C26B 112(2)
F25B C25B C24B 128(2)
C24B C25B C26B 120.0
F24B C24B C25B 110(2)
F24B C24B C23B 130(2)
C25B C24B C23B 120.0
F23B C23B C24B 119(2)
F23B C23B C22B 121(2)
C24B C23B C22B 120.0
F22B C22B C23B 122(2)
F22B C22B C21B 118(2)
C21B C22B C23B 120.0
C26B C21B B1B 119(2)
C22B C21B C26B 120.0
C22B C21B B1B 121(2)
C36B C31B C32B 120.0
C36B C31B B1B 114.9(19)
C32B C31B B1B 125.0(19)
F36B C36B C31B 130(2)
F36B C36B C35B 110(2)
C31B C36B C35B 120.0
C36B C35B F35B 117(2)
C34B C35B F35B 122(2)
C34B C35B C36B 120.0
F34B C34B C35B 127(2)
F34B C34B C33B 113(2)
C33B C34B C35B 120.0
F33B C33B C34B 121(2)
F33B C33B C32B 119(2)
C34B C33B C32B 120.0
F32B C32B C31B 122(2)
F32B C32B C33B 118(2)
C33B C32B C31B 120.0
C42B C41B C46B 105(3)
C42B C41B B1B 115(4)
C46B C41B B1B 139(3)
C41B C42B F42B 117(3)
C43B C42B F42B 117(3)
C43B C42B C41B 126(3)
F43B C43B C44B 112(3)
C42B C43B F43B 127(3)
C42B C43B C44B 121(3)
F44B C44B C43B 124(3)
C45B C44B F44B 122(4)
C45B C44B C43B 114(3)
C44B C45B F45B 128(4)
C44B C45B C46B 128(3)
C46B C45B F45B 104(3)
F46B C46B C41B 105(3)
C45B C46B F46B 128(4)
C45B C46B C41B 123(3)
C21B B1B C11B 96(2)
C21B B1B C31B 114(2)
C31B B1B C11B 105(2)
C41B B1B C11B 113(3)
C41B B1B C21B 119(3)
C41B B1B C31B 109(3)
C52B C51B C56B 120.0
C52B C51B B2B 118.7(16)
C56B C51B B2B 120.9(16)
F52B C52B C51B 120.3(18)
F52B C52B C53B 119.4(18)
C53B C52B C51B 120.0
F53B C53B C52B 116.3(18)
F53B C53B C54B 123.7(18)
C52B C53B C54B 120.0
C53B C54B F54B 127.9(18)
C55B C54B F54B 111.5(18)
C55B C54B C53B 120.0
F55B C55B C54B 110.8(18)
F55B C55B C56B 129.2(18)
C54B C55B C56B 120.0
F56B C56B C51B 131.4(17)
F56B C56B C55B 108.6(17)
C55B C56B C51B 120.0
C62B C61B C66B 120.0
C62B C61B B2B 120.6(17)
C66B C61B B2B 117.8(17)
F62B C62B C61B 119.7(19)
F62B C62B C63B 117.0(19)
C63B C62B C61B 120.0
C62B C63B F63B 134.6(19)
C62B C63B C64B 120.0
C64B C63B F63B 102.1(18)
C63B C64B F64B 116.7(19)
C65B C64B F64B 122.9(19)
C65B C64B C63B 120.0
C64B C65B F65B 117.0(19)
C64B C65B C66B 120.0
C66B C65B F65B 122.8(19)
F66B C66B C61B 129.2(19)
F66B C66B C65B 110.7(19)
C65B C66B C61B 120.0
C72B C71B C76B 120.0
C72B C71B B2B 121.5(17)
C76B C71B B2B 117.9(17)
F72B C72B C71B 116.9(18)
F72B C72B C73B 122.5(19)
C71B C72B C73B 120.0
F73B C73B C72B 112.3(18)
F73B C73B C74B 127.4(18)
C74B C73B C72B 120.0
F74B C74B C73B 111.9(18)
F74B C74B C75B 128.1(18)
C73B C74B C75B 120.0
F75B C75B C74B 114.0(18)
F75B C75B C76B 125.7(18)
C76B C75B C74B 120.0
F76B C76B C71B 129.4(18)
F76B C76B C75B 110.2(18)
C75B C76B C71B 120.0
C82B C81B C86B 120.0
C82B C81B B2B 121.0(16)
C86B C81B B2B 118.8(16)
F82B C82B C81B 130.7(17)
F82B C82B C83B 109.1(18)
C83B C82B C81B 120.0
F83B C83B C82B 122.0(17)
F83B C83B C84B 117.4(17)
C82B C83B C84B 120.0
C83B C84B F84B 123.9(18)
C83B C84B C85B 120.0
C85B C84B F84B 116.0(18)
C84B C85B F85B 119.8(18)
C86B C85B F85B 120.2(18)
C86B C85B C84B 120.0
F86B C86B C81B 121.4(18)
F86B C86B C85B 118.4(18)
C85B C86B C81B 120.0
C51B B2B C61B 108.7(19)
C51B B2B C71B 113(2)
C51B B2B C81B 102.0(19)
C71B B2B C61B 108(2)
C71B B2B C81B 111.0(19)
C81B B2B C61B 114.6(19)

loop_
_geom_bond_atom_site_label_1
_geom_bond_atom_site_label_2
_geom_bond_distance
Y1 C1 2.575(13)
Y1 C2 2.610(16)
Y1 C3 2.610(16)
Y1 C4 2.565(15)
Y1 C5 2.572(14)
Y1 C18 2.574(14)
Y1 C19 2.535(15)
Y1 C20 2.551(13)
Y1 C21 2.581(15)
Y1 C22 2.636(14)
C1 H1 0.9500
C1 C2 1.38(2)
C1 C5 1.44(2)
C2 C3 1.47(2)
C2 C6 1.43(2)
C3 C4 1.445(19)
C3 C9 1.43(2)
C4 C5 1.43(2)
C4 C12 1.58(2)
C5 C15 1.54(2)
C6 H6 1.0000
C6 C7 1.53(2)
C6 C8 1.54(2)
C7 H7A 0.9800
C7 H7B 0.9800
C7 H7C 0.9800
C8 H8A 0.9800
C8 H8B 0.9800
C8 H8C 0.9800
C9 H9 1.0000
C9 C10 1.50(2)
C9 C11 1.61(2)
C10 H10A 0.9800
C10 H10B 0.9800
C10 H10C 0.9800
C11 H11A 0.9800
C11 H11B 0.9800
C11 H11C 0.9800
C12 H12 1.0000
C12 H12A 1.0000
C12 C13 1.56(2)
C12 C14 1.46(2)
C12 C13A 1.50(2)
C12 C14A 1.54(2)
C15 H15 1.0000
C15 C16 1.58(2)
C15 C17 1.54(2)
C16 H16A 0.9800
C16 H16B 0.9800
C16 H16C 0.9800
C17 H17A 0.9800
C17 H17B 0.9800
C17 H17C 0.9800
C18 H18 0.9500
C18 C19 1.426(17)
C18 C22 1.33(2)
C19 C20 1.34(2)
C19 C26 1.56(2)
C20 C21 1.489(18)
C20 C29 1.495(19)
C21 C22 1.460(17)
C21 C32 1.52(2)
C22 C23 1.51(2)
C23 H23 1.0000
C23 C24 1.63(2)
C23 C25 1.51(2)
C24 H24A 0.9800
C24 H24B 0.9800
C24 H24C 0.9800
C25 H25A 0.9800
C25 H25B 0.9800
C25 H25C 0.9800
C26 H26 1.0000
C26 C27 1.45(2)
C26 C28 1.55(2)
C27 H27A 0.9800
C27 H27B 0.9800
C27 H27C 0.9800
C28 H28A 0.9800
C28 H28B 0.9800
C28 H28C 0.9800
C29 H29 1.0000
C29 C30 1.53(2)
C29 C31 1.48(2)
C30 H30A 0.9800
C30 H30B 0.9800
C30 H30C 0.9800
C31 H31A 0.9800
C31 H31B 0.9800
C31 H31C 0.9800
C32 H32 1.0000
C32 C33 1.58(2)
C32 C34 1.52(2)
C33 H33A 0.9800
C33 H33B 0.9800
C33 H33C 0.9800
C34 H34A 0.9800
C34 H34B 0.9800
C34 H34C 0.9800
C13 H13A 0.9800
C13 H13B 0.9800
C13 H13C 0.9800
C14 H14A 0.9800
C14 H14B 0.9800
C14 H14C 0.9800
C13A H13D 0.9800
C13A H13E 0.9800
C13A H13F 0.9800
C14A H14D 0.9800
C14A H14E 0.9800
C14A H14F 0.9800
Y2 C35 2.550(17)
Y2 C36 2.631(17)
Y2 C37 2.612(17)
Y2 C38 2.598(18)
Y2 C39 2.599(18)
Y2 C52 2.397(18)
Y2 C53 2.33(2)
Y2 C54 2.57(2)
Y2 C55 2.766(18)
Y2 C56 2.666(17)
Y2A C35 2.589(19)
Y2A C36 2.33(2)
Y2A C37 2.428(19)
Y2A C38 2.81(2)
Y2A C39 2.92(2)
Y2A C52C 2.38(3)
Y2A C53C 2.30(3)
Y2A C54C 2.65(3)
Y2A C55C 2.91(3)
Y2A C56C 2.76(3)
C35 H35 0.9500
C35 C36 1.45(2)
C35 C39 1.37(2)
C36 C37 1.34(2)
C36 C40 1.57(2)
C37 C38 1.44(2)
C37 C43 1.56(2)
C38 C39 1.49(2)
C38 C46 1.46(2)
C39 C49 1.48(2)
C40 H40 1.0000
C40 C41 1.58(3)
C40 C42 1.52(2)
C41 H41A 0.9800
C41 H41B 0.9800
C41 H41C 0.9800
C42 H42A 0.9800
C42 H42B 0.9800
C42 H42C 0.9800
C43 H43 1.0000
C43 C44 1.45(2)
C43 C45 1.34(2)
C44 H44A 0.9800
C44 H44B 0.9800
C44 H44C 0.9800
C45 H45A 0.9800
C45 H45B 0.9800
C45 H45C 0.9800
C46 H46 1.0000
C46 C47 1.51(2)
C46 C48 1.52(2)
C47 H47A 0.9800
C47 H47B 0.9800
C47 H47C 0.9800
C48 H48A 0.9800
C48 H48B 0.9800
C48 H48C 0.9800
C49 H49 1.0000
C49 C50 1.46(3)
C49 C51 1.54(2)
C50 H50A 0.9800
C50 H50B 0.9800
C50 H50C 0.9800
C51 H51A 0.9800
C51 H51B 0.9800
C51 H51C 0.9800
C52 H52 0.9500
C52 C53 1.4200
C52 C56 1.4200
C53 C54 1.4200
C53 C57 1.55(3)
C54 C55 1.4200
C54 C60 1.57(3)
C55 C56 1.4200
C55 C63 1.42(3)
C56 C66 1.48(2)
C57 H57 1.0000
C57 C58 1.46(4)
C57 C59 1.44(4)
C58 H58A 0.9800
C58 H58B 0.9800
C58 H58C 0.9800
C59 H59A 0.9800
C59 H59B 0.9800
C59 H59C 0.9800
C60 H60 1.0000
C60 C61C 1.47(4)
C60 C62 1.46(4)
C61C H61D 0.9800
C61C H61E 0.9800
C61C H61F 0.9800
C62 H62A 0.9800
C62 H62B 0.9800
C62 H62C 0.9800
C63 H63 1.0000
C63 C64 1.67(4)
C63 C65 1.54(4)
C64 H64A 0.9800
C64 H64B 0.9800
C64 H64C 0.9800
C65 H65A 0.9800
C65 H65B 0.9800
C65 H65C 0.9800
C66 H66 1.0000
C66 C67 1.61(4)
C66 C68 1.36(4)
C67 H67A 0.9800
C67 H67B 0.9800
C67 H67C 0.9800
C68 H68A 0.9800
C68 H68B 0.9800
C68 H68C 0.9800
C52C H52C 0.9500
C52C C53C 1.4200
C52C C56C 1.4200
C53C C54C 1.4200
C53C C57C 1.42(4)
C54C C55C 1.4200
C54C C60C 1.60(4)
C55C C56C 1.4200
C55C C63C 1.61(4)
C56C C66C 1.63(4)
C57C H57C 1.0000
C57C C58C 1.51(3)
C57C C59C 1.51(2)
C58C H58D 0.9800
C58C H58E 0.9800
C58C H58F 0.9800
C59C H59D 0.9800
C59C H59E 0.9800
C59C H59F 0.9800
C60C H60C 1.0000
C60C C61 1.38(6)
C60C C62C 1.58(6)
C61 H61A 0.9800
C61 H61B 0.9800
C61 H61C 0.9800
C62C H62D 0.9800
C62C H62E 0.9800
C62C H62F 0.9800
C63C H63C 1.0000
C63C C64C 1.48(5)
C63C C65C 1.56(3)
C64C H64D 0.9800
C64C H64E 0.9800
C64C H64F 0.9800
C65C H65D 0.9800
C65C H65E 0.9800
C65C H65F 0.9800
C66C H66C 1.0000
C66C C67C 1.62(6)
C66C C68C 1.33(6)
C67C H67D 0.9800
C67C H67E 0.9800
C67C H67F 0.9800
C68C H68D 0.9800
C68C H68E 0.9800
C68C H68F 0.9800
F12A C12A 1.286(15)
F13A C0AA 1.333(15)
F14A C1AA 1.341(17)
F15A C15A 1.329(16)
F16A C16A 1.313(16)
F22A C22A 1.314(16)
F23A C23A 1.309(16)
F24A C24A 1.340(17)
F25A C25A 1.293(16)
F26A C26A 1.332(16)
F32A C32A 1.290(16)
F33A C33A 1.377(16)
F34A C34A 1.377(15)
F35A C35A 1.277(15)
F36A C36A 1.310(17)
F42A C42A 1.301(17)
F43A C43A 1.317(16)
F44A C44A 1.309(16)
F45A C45A 1.337(17)
F46A C46A 1.282(17)
C11A C12A 1.3900
C11A C16A 1.3900
C11A B1A 1.61(3)
C12A C0AA 1.3900
C0AA C1AA 1.3900
C1AA C15A 1.3900
C15A C16A 1.3900
C24A C23A 1.3900
C24A C25A 1.3900
C23A C22A 1.3900
C22A C21A 1.3900
C21A C26A 1.3900
C21A B1A 1.76(3)
C26A C25A 1.3900
C31A C32A 1.3900
C31A C36A 1.3900
C31A B1A 1.79(2)
C32A C33A 1.3900
C33A C34A 1.3900
C34A C35A 1.3900
C35A C36A 1.3900
C41A C42A 1.3900
C41A C46A 1.3900
C41A B1A 1.72(2)
C42A C43A 1.3900
C43A C44A 1.3900
C44A C45A 1.3900
C45A C46A 1.3900
F52A C52A 1.31(2)
F53A C53A 1.37(2)
F54A C54A 1.36(2)
F55A C55A 1.37(2)
F56A C56A 1.30(2)
F62A C62A 1.25(2)
F63A C63A 1.381(19)
F64A C64A 1.378(19)
F65A C65A 1.360(19)
F66A C66A 1.33(2)
F72A C72A 1.31(2)
F73A C73A 1.36(2)
F74A C74A 1.347(19)
F75A C75A 1.36(2)
F76A C76A 1.34(2)
F82A C82A 1.28(2)
F83A C83A 1.33(2)
F84A C84A 1.367(18)
F85A C85A 1.352(18)
F86A C86A 1.29(2)
C51A C52A 1.3900
C51A C56A 1.3900
C51A B2A 1.75(3)
C52A C53A 1.3900
C53A C54A 1.3900
C54A C55A 1.3900
C55A C56A 1.3900
C61A C62A 1.3900
C61A C66A 1.3900
C61A B2A 1.67(3)
C62A C63A 1.3900
C63A C64A 1.3900
C64A C65A 1.3900
C65A C66A 1.3900
C71A C72A 1.3900
C71A C76A 1.3900
C71A B2A 1.69(3)
C72A C73A 1.3900
C73A C74A 1.3900
C74A C75A 1.3900
C75A C76A 1.3900
C81A C82A 1.3900
C81A C86A 1.3900
C81A B2A 1.69(3)
C82A C83A 1.3900
C83A C84A 1.3900
C84A C85A 1.3900
C85A C86A 1.3900
F12B C12B 1.30(2)
F13B C13B 1.31(2)
F14B C14B 1.35(2)
F15B C15B 1.44(2)
F16B C16B 1.35(2)
F22B C22B 1.32(2)
F23B C23B 1.35(2)
F24B C24B 1.39(2)
F25B C25B 1.37(2)
F26B C26B 1.34(2)
F32B C32B 1.33(2)
F33B C33B 1.34(2)
F34B C34B 1.38(2)
F35B C35B 1.40(2)
F36B C36B 1.33(2)
F42B C42B 1.41(2)
F43B C43B 1.40(2)
F44B C44B 1.38(2)
F45B C45B 1.42(2)
F46B C46B 1.39(2)
C11B C12B 1.3900
C11B C16B 1.3900
C11B B1B 1.91(5)
C12B C13B 1.3900
C13B C14B 1.3900
C14B C15B 1.3900
C15B C16B 1.3900
C26B C25B 1.3900
C26B C21B 1.3900
C25B C24B 1.3900
C24B C23B 1.3900
C23B C22B 1.3900
C22B C21B 1.3900
C21B B1B 1.69(3)
C31B C36B 1.3900
C31B C32B 1.3900
C31B B1B 1.71(3)
C36B C35B 1.3900
C35B C34B 1.3900
C34B C33B 1.3900
C33B C32B 1.3900
C41B C42B 1.40(5)
C41B C46B 1.53(6)
C41B B1B 1.53(6)
C42B C43B 1.23(5)
C43B C44B 1.50(5)
C44B C45B 1.14(5)
C45B C46B 1.26(5)
F52B C52B 1.33(2)
F53B C53B 1.35(2)
F54B C54B 1.46(3)
F55B C55B 1.38(2)
F56B C56B 1.38(2)
F62B C62B 1.32(2)
F63B C63B 1.39(2)
F64B C64B 1.41(2)
F65B C65B 1.40(2)
F66B C66B 1.35(2)
F72B C72B 1.32(2)
F73B C73B 1.36(2)
F74B C74B 1.36(2)
F75B C75B 1.35(2)
F76B C76B 1.35(2)
F82B C82B 1.32(2)
F83B C83B 1.36(2)
F84B C84B 1.39(2)
F85B C85B 1.40(2)
F86B C86B 1.37(2)
C51B C52B 1.3900
C51B C56B 1.3900
C51B B2B 1.69(3)
C52B C53B 1.3900
C53B C54B 1.3900
C54B C55B 1.3900
C55B C56B 1.3900
C61B C62B 1.3900
C61B C66B 1.3900
C61B B2B 1.72(3)
C62B C63B 1.3900
C63B C64B 1.3900
C64B C65B 1.3900
C65B C66B 1.3900
C71B C72B 1.3900
C71B C76B 1.3900
C71B B2B 1.69(3)
C72B C73B 1.3900
C73B C74B 1.3900
C74B C75B 1.3900
C75B C76B 1.3900
C81B C82B 1.3900
C81B C86B 1.3900
C81B B2B 1.69(3)
C82B C83B 1.3900
C83B C84B 1.3900
C84B C85B 1.3900
C85B C86B 1.3900

loop_
_twin_individual_id
_twin_individual_mass_fraction_refined
1 0.263(19)
2 0.265(11)
3 0.237(11)
4 0.235(11)
